data_7129568
loop_
_publ_author_name
'Tang, Shuxuan'
'Ruan, Huapeng'
'Hu, Zhao-Bo'
'Zhao, Yue'
'Song, You'
'Wang, Xinping'

_publ_section_title
;
 A Cationic Sulfur-Hydrocarbon Triradical with an Excited Quartet State
;
_journal_name_full 'Chemical Communications'
_journal_paper_doi 10.1039/D1CC06904G
_journal_year 2022
_chemical_formula_moiety 'C38 H20 S6, 3(Al C16 F36 O4), C2 H4 Cl2'
_chemical_formula_sum 'C88 H24 Al3 Cl2 F108 O12 S6'
_chemical_formula_weight 3669.27
_space_group_crystal_system triclinic
_space_group_IT_number 2
_space_group_name_Hall '-P 1'
_space_group_name_H-M_alt 'P -1'
_atom_sites_solution_hydrogens geom
_atom_sites_solution_primary dual
_audit_creation_date 2021-04-02
_audit_creation_method
;
Olex2 1.3
(compiled 2020.11.12 svn.r5f609507 for OlexSys, GUI svn.r6272)
;
_audit_update_record
;
2021-07-22 deposited with the CCDC.	2022-01-13 downloaded from the CCDC.
;
_cell_angle_alpha 88.353(5)
_cell_angle_beta 88.861(5)
_cell_angle_gamma 81.464(5)
_cell_formula_units_Z 2
_cell_length_a 12.318(2)
_cell_length_b 17.946(3)
_cell_length_c 27.986(5)
_cell_measurement_reflns_used 9860
_cell_measurement_temperature 193
_cell_measurement_theta_max 27.441
_cell_measurement_theta_min 2.184
_cell_volume 6114.7(18)
_computing_cell_refinement 'SAINT v8.37A (Bruker, 2015)'
_computing_data_reduction 'SAINT v8.37A (Bruker, 2015)'
_computing_molecular_graphics 'Olex2 1.3 (Dolomanov et al., 2009)'
_computing_publication_material 'Olex2 1.3 (Dolomanov et al., 2009)'
_computing_structure_refinement 'SHELXL 2018/3 (Sheldrick, 2015)'
_computing_structure_solution 'SHELXT 2014/5 (Sheldrick, 2014)'
_diffrn_ambient_temperature 193
_diffrn_measured_fraction_theta_full 0.986
_diffrn_measured_fraction_theta_max 0.981
_diffrn_measurement_device_type 'Bruker APEX-II CCD'
_diffrn_measurement_method '\f and \w scans'
_diffrn_radiation_type MoK\a
_diffrn_radiation_wavelength 0.71073
_diffrn_reflns_av_R_equivalents 0.0485
_diffrn_reflns_av_unetI/netI 0.0784
_diffrn_reflns_Laue_measured_fraction_full 0.986
_diffrn_reflns_Laue_measured_fraction_max 0.981
_diffrn_reflns_limit_h_max 15
_diffrn_reflns_limit_h_min -15
_diffrn_reflns_limit_k_max 23
_diffrn_reflns_limit_k_min -23
_diffrn_reflns_limit_l_max 36
_diffrn_reflns_limit_l_min -33
_diffrn_reflns_number 49934
_diffrn_reflns_point_group_measured_fraction_full 0.986
_diffrn_reflns_point_group_measured_fraction_max 0.981
_diffrn_reflns_theta_full 25.242
_diffrn_reflns_theta_max 27.574
_diffrn_reflns_theta_min 2.200
_diffrn_source_current 40.0
_diffrn_source_power 2.0
_diffrn_source_voltage 50.0
_diffrn_standards_number 0
_exptl_absorpt_coefficient_mu 0.400
_exptl_absorpt_correction_T_max 0.7456
_exptl_absorpt_correction_T_min 0.6300
_exptl_absorpt_correction_type multi-scan
_exptl_absorpt_process_details
;
SADABS-2016/2 (Bruker,2016/2) was used for absorption correction.
wR2(int) was 0.1297 before and 0.0604 after correction.
The Ratio of minimum to maximum transmission is 0.8450.
The \l/2 correction factor is Not present.
;
_exptl_crystal_density_diffrn 1.993
_exptl_crystal_description block
_exptl_crystal_F_000 3578
_exptl_crystal_size_max 0.12
_exptl_crystal_size_mid 0.1
_exptl_crystal_size_min 0.1
_refine_diff_density_max 1.647
_refine_diff_density_min -1.633
_refine_diff_density_rms 0.119
_refine_ls_extinction_method none
_refine_ls_goodness_of_fit_ref 1.035
_refine_ls_hydrogen_treatment constr
_refine_ls_matrix_type full
_refine_ls_number_parameters 2331
_refine_ls_number_reflns 27753
_refine_ls_number_restraints 406
_refine_ls_restrained_S_all 1.063
_refine_ls_R_factor_all 0.1171
_refine_ls_R_factor_gt 0.0839
_refine_ls_shift/su_max 0.001
_refine_ls_shift/su_mean 0.000
_refine_ls_structure_factor_coef Fsqd
_refine_ls_weighting_details 'w=1/[\s^2^(Fo^2^)+(0.1340P)^2^+15.6552P] where P=(Fo^2^+2Fc^2^)/3'
_refine_ls_weighting_scheme calc
_refine_ls_wR_factor_gt 0.2325
_refine_ls_wR_factor_ref 0.2620
_reflns_Friedel_coverage 0.000
_reflns_number_gt 18738
_reflns_number_total 27753
_reflns_threshold_expression 'I > 2\s(I)'
_cod_data_source_file d1cc06904g2.cif
_cod_data_source_block a_a
_cod_original_cell_volume 6114.6(18)
_cod_database_code 7129568
_shelx_shelxl_version_number 2018/3
_shelx_space_group_comment
;
The symmetry employed for this shelxl refinement is uniquely defined
by the following loop, which should always be used as a source of
symmetry information in preference to the above space-group names.
They are only intended as comments.
;
_olex2_refinement_description
;
1. Fixed Uiso
 At 1.2 times of:
  All C(H) groups, All C(H,H) groups
2. Restrained distances
 C40A-C39 \\sim C40-C39
 with sigma of 0.02
 C42-C39 \\sim C42A-C39
 with sigma of 0.02
 C41-C39 \\sim C39-C41A
 with sigma of 0.02
 F71A-C41A \\sim F72A-C41A \\sim F70A-C41A
 with sigma of 0.02
 F39-C46 \\sim F39A-C46
 with sigma of 0.02
 F37-C46 \\sim F37A-C46
 with sigma of 0.02
 F44A-C44A \\sim F45A-C44A \\sim F43A-C44A
 with sigma of 0.02
 F37A-C46 \\sim F38-C46 \\sim F39A-C46
 with sigma of 0.02
 F42A-C45A \\sim F41A-C45A \\sim F40A-C45A
 with sigma of 0.02
 O12-C39 \\sim O12A-C39
 with sigma of 0.02
 Al3-O12 \\sim Al3-O12A
 with sigma of 0.02
 C65A-C63 \\sim C65-C63 \\sim C66A-C63 \\sim C66-C63 \\sim C64-C63 \\sim
C64A-C63
 with sigma of 0.02
 F84-C64A \\sim F83A-C64A \\sim F82A-C64A
 with sigma of 0.02
 F60-C52 \\sim F59-C52 \\sim F58-C52
 with sigma of 0.02
 F115-C90 \\sim F118-C90 \\sim F117-C90
 with sigma of 0.02
3. Uiso/Uaniso restraints and constraints
C42 \\sim C42A: within 2A with sigma of 0.002 and sigma for terminal atoms of
0.004 within 2A
C41 \\sim C41A: within 2A with sigma of 0.002 and sigma for terminal atoms of
0.004 within 2A
C45A \\sim C45: within 2A with sigma of 0.002 and sigma for terminal atoms of
0.004 within 2A
C44A \\sim C44: within 2A with sigma of 0.002 and sigma for terminal atoms of
0.004 within 2A
F44A \\sim F44 \\sim F43A \\sim F43 \\sim F45 \\sim F45A \\sim F42 \\sim F42A
\\sim F41 \\sim F52 \\sim F40 \\sim F40A: within 2A with sigma of 0.002 and
sigma for terminal atoms of 0.004 within 2A
F39 \\sim F39A: within 2A with sigma of 0.002 and sigma for terminal atoms of
0.004 within 2A
F37 \\sim F37A: within 2A with sigma of 0.002 and sigma for terminal atoms of
0.004 within 2A
C66A \\sim C66: within 2A with sigma of 0.002 and sigma for terminal atoms of
0.004 within 2A
C90 \\sim C52: within 2A with sigma of 0.002 and sigma for terminal atoms of
0.004 within 2A
Uanis(C45A) \\sim Ueq: with sigma of 0.01 and sigma for terminal atoms of 0.02
Uanis(F62) \\sim Ueq, Uanis(F63) \\sim Ueq, Uanis(F61) \\sim Ueq: with sigma of
0.01 and sigma for terminal atoms of 0.02
4. Rigid body (RIGU) restrains
 F90, F84, F89, C63, F88, C65, C66, C64, F82, F87, F86, F85, F83
 with sigma for 1-2 distances of 0.001 and sigma for 1-3 distances of 0.001
 F83A, F85A, C63, C66A, C64A, F88A, F87A, C65A, F84A, F82A, F90A, F89A, F86A
 with sigma for 1-2 distances of 0.001 and sigma for 1-3 distances of 0.001
 F80, C68, F81, F79
 with sigma for 1-2 distances of 0.001 and sigma for 1-3 distances of 0.001
5. Others
 Sof(F70A)=Sof(C41A)=Sof(F72A)=Sof(F71A)=1-FVAR(1)
 Sof(F72)=Sof(F70)=Sof(F71)=Sof(C41)=FVAR(1)
 Sof(F66A)=Sof(C40A)=Sof(F64A)=Sof(F65A)=1-FVAR(2)
 Sof(F64)=Sof(F66)=Sof(F65)=Sof(C40)=FVAR(2)
 Sof(C42A)=Sof(F67A)=Sof(F68A)=Sof(F69A)=1-FVAR(3)
 Sof(F67)=Sof(F69)=Sof(F68)=Sof(C42)=FVAR(3)
 Sof(F39A)=Sof(F37A)=1-FVAR(4)
 Sof(F37)=Sof(F39)=FVAR(4)
 Sof(F42A)=Sof(F40A)=Sof(F41A)=Sof(C45A)=Sof(F44A)=Sof(F43A)=Sof(F45A)=
 Sof(C44A)=1-FVAR(5)
 Sof(F45)=Sof(F44)=Sof(F43)=Sof(C44)=Sof(F42)=Sof(F40)=Sof(F41)=Sof(C45)=FVAR(5)
 Sof(O12)=1-FVAR(6)
 Sof(O12A)=FVAR(6)
 Sof(F83A)=Sof(F86A)=Sof(F85A)=Sof(C66A)=Sof(C64A)=Sof(F88A)=Sof(F87A)=
 Sof(C65A)=Sof(F84A)=Sof(F82A)=Sof(F90A)=Sof(F89A)=1-FVAR(7)
 Sof(F90)=Sof(F84)=Sof(F89)=Sof(F88)=Sof(C65)=Sof(C66)=Sof(C64)=Sof(F82)=
 Sof(F87)=Sof(F86)=Sof(F85)=Sof(F83)=FVAR(7)
 Sof(F117)=Sof(F115)=Sof(F118)=Sof(C90)=1-FVAR(8)
 Sof(F59)=Sof(F58)=Sof(F60)=Sof(C52)=FVAR(8)
6.a Ternary CH refined with riding coordinates:
 C14(H14), C13(H13)
6.b Secondary CH2 refined with riding coordinates:
 C87(H87A,H87B), C88(H88A,H88B)
6.c Aromatic/amide H refined with riding coordinates:
 C12(H12), C32(H32), C20(H20), C29(H29), C17(H17), C9(H9), C35(H35), C38(H38),
 C4(H4), C36(H36), C1(H1), C25(H25), C37(H37), C2(H2), C3(H3), C24(H24),
 C22(H22), C23(H23)
;
_olex2_submission_special_instructions 'No special instructions were received'

loop_
_space_group_symop_operation_xyz
'x, y, z'
'-x, -y, -z'

loop_
_atom_site_label
_atom_site_type_symbol
_atom_site_fract_x
_atom_site_fract_y
_atom_site_fract_z
_atom_site_U_iso_or_equiv
_atom_site_adp_type
_atom_site_occupancy
_atom_site_site_symmetry_order
_atom_site_calc_flag
_atom_site_refinement_flags_posn
_atom_site_refinement_flags_adp
_atom_site_refinement_flags_occupancy
_atom_site_disorder_assembly
_atom_site_disorder_group
S5 S 0.75222(9) 0.29252(7) 0.10949(4) 0.0283(2) Uani 1 1 d . . . . .
S6 S 0.97040(10) 0.38466(6) 0.13198(4) 0.0303(2) Uani 1 1 d . . . . .
S2 S 1.08792(10) -0.13209(6) 0.25267(5) 0.0327(3) Uani 1 1 d . . . . .
S1 S 1.31251(10) -0.04652(7) 0.27478(5) 0.0345(3) Uani 1 1 d . . . . .
S4 S 0.66372(10) 0.23822(7) 0.42212(4) 0.0340(3) Uani 1 1 d . . . . .
S3 S 0.87259(11) 0.34509(7) 0.42801(5) 0.0349(3) Uani 1 1 d . . . . .
Al1 Al 0.39151(10) 0.41053(7) 0.24619(4) 0.0206(3) Uani 1 1 d . . . . .
Al2 Al 0.78166(12) 0.81046(7) 0.08897(5) 0.0259(3) Uani 1 1 d . . . . .
Al3 Al 0.82052(11) 0.81811(7) 0.44245(5) 0.0262(3) Uani 1 1 d D . . . .
Cl1 Cl 0.12739(16) 0.09472(10) 0.15185(6) 0.0600(4) Uani 1 1 d . . . . .
Cl2 Cl 0.2414(2) -0.08680(11) 0.14510(7) 0.0784(6) Uani 1 1 d . . . . .
F1 F 0.6131(2) 0.25199(16) 0.26121(11) 0.0337(6) Uani 1 1 d . . . . .
F4 F 0.4414(2) 0.27681(16) 0.32276(9) 0.0338(6) Uani 1 1 d . . . . .
F6 F 0.3090(2) 0.21762(17) 0.30658(10) 0.0358(6) Uani 1 1 d . . . . .
F3 F 0.5690(2) 0.26777(16) 0.18754(10) 0.0352(6) Uani 1 1 d . . . . .
F2 F 0.5861(2) 0.15728(15) 0.22109(11) 0.0368(7) Uani 1 1 d . . . . .
F8 F 0.3804(2) 0.12278(15) 0.22547(11) 0.0358(6) Uani 1 1 d . . . . .
F7 F 0.2555(2) 0.21838(16) 0.21426(11) 0.0346(6) Uani 1 1 d . . . . .
F9 F 0.3933(3) 0.19904(17) 0.16537(10) 0.0368(7) Uani 1 1 d . . . . .
O1 O 0.3836(2) 0.31797(16) 0.23284(11) 0.0233(6) Uani 1 1 d . . . . .
F21 F 0.1422(2) 0.51357(18) 0.14590(11) 0.0408(7) Uani 1 1 d . . . . .
F19 F 0.2457(3) 0.59596(16) 0.16501(11) 0.0436(7) Uani 1 1 d . . . . .
F5 F 0.4753(3) 0.15872(16) 0.30790(11) 0.0409(7) Uani 1 1 d . . . . .
O2 O 0.3428(3) 0.46495(17) 0.19714(11) 0.0278(7) Uani 1 1 d . . . . .
F15 F 0.1963(3) 0.35943(17) 0.36790(12) 0.0437(7) Uani 1 1 d . . . . .
F24 F 0.2311(3) 0.36987(18) 0.15513(12) 0.0441(7) Uani 1 1 d . . . . .
F14 F 0.3025(3) 0.4368(2) 0.38867(11) 0.0505(8) Uani 1 1 d . . . . .
F18 F 0.2206(3) 0.57806(18) 0.27189(13) 0.0523(9) Uani 1 1 d . . . . .
F28 F 0.4595(3) 0.56083(17) 0.27344(14) 0.0496(8) Uani 1 1 d . . . . .
F23 F 0.3955(3) 0.34758(19) 0.12326(11) 0.0536(9) Uani 1 1 d . . . . .
O3 O 0.5269(3) 0.41558(17) 0.25871(12) 0.0294(7) Uani 1 1 d . . . . .
O8 O 0.7987(3) 0.76313(18) 0.14370(12) 0.0312(7) Uani 1 1 d . . . . .
F20 F 0.2432(3) 0.5616(2) 0.09236(11) 0.0514(9) Uani 1 1 d . . . . .
F10 F 0.1459(3) 0.36406(19) 0.27614(13) 0.0501(8) Uani 1 1 d . . . . .
F26 F 0.5283(3) 0.4440(2) 0.14468(12) 0.0530(9) Uani 1 1 d . . . . .
F30 F 0.6189(3) 0.58304(18) 0.29311(15) 0.0542(9) Uani 1 1 d . . . . .
F50 F 0.9749(3) 0.9218(2) 0.35892(11) 0.0489(8) Uani 1 1 d . . . . .
O4 O 0.3103(3) 0.43785(18) 0.29526(11) 0.0287(7) Uani 1 1 d . . . . .
O5 O 0.7323(3) 0.90314(18) 0.10026(12) 0.0324(7) Uani 1 1 d . . . . .
F12 F 0.0970(3) 0.4746(2) 0.24639(12) 0.0547(9) Uani 1 1 d . . . . .
F11 F 0.0233(3) 0.4413(2) 0.31220(13) 0.0522(9) Uani 1 1 d . . . . .
F48 F 1.1201(3) 0.8073(2) 0.50326(13) 0.0515(8) Uani 1 1 d . . . . .
F92 F 0.8343(3) 0.7888(2) -0.03753(12) 0.0548(9) Uani 1 1 d . . . . .
F29 F 0.5897(3) 0.5557(2) 0.22089(14) 0.0559(9) Uani 1 1 d . . . . .
F16 F 0.0891(3) 0.57984(19) 0.32322(15) 0.0615(11) Uani 1 1 d . . . . .
O6 O 0.9099(3) 0.79750(19) 0.06080(12) 0.0325(7) Uani 1 1 d . . . . .
F47 F 1.2228(3) 0.8679(2) 0.45907(14) 0.0528(9) Uani 1 1 d . . . . .
F101 F 1.0033(3) 0.7637(2) 0.16961(13) 0.0523(8) Uani 1 1 d . . . . .
F99 F 0.8519(3) 0.9184(2) 0.00485(13) 0.0565(9) Uani 1 1 d . . . . .
F31 F 0.5153(3) 0.4838(2) 0.35435(13) 0.0602(10) Uani 1 1 d . . . . .
F38 F 0.9084(3) 0.8784(2) 0.56321(15) 0.0583(10) Uani 1 1 d D . . . .
F34 F 0.7566(3) 0.36071(19) 0.27681(17) 0.0628(11) Uani 1 1 d . . . . .
F35 F 0.7859(3) 0.4746(2) 0.26462(18) 0.0655(11) Uani 1 1 d . . . . .
F108 F 0.8604(3) 0.7518(2) 0.24323(12) 0.0532(9) Uani 1 1 d . . . . .
F22 F 0.2603(3) 0.4117(2) 0.08427(12) 0.0584(10) Uani 1 1 d . . . . .
F49 F 0.9439(3) 0.9791(2) 0.42488(13) 0.0613(10) Uani 1 1 d . . . . .
F27 F 0.4539(3) 0.5624(3) 0.13548(15) 0.0650(11) Uani 1 1 d . . . . .
O7 O 0.6911(3) 0.7774(2) 0.05201(13) 0.0377(8) Uani 1 1 d . . . . .
F51 F 1.1045(3) 0.9663(2) 0.39291(14) 0.0565(9) Uani 1 1 d . . . . .
F13 F 0.1271(3) 0.4683(2) 0.39311(12) 0.0575(10) Uani 1 1 d . . . . .
F32 F 0.5940(4) 0.3707(2) 0.34540(14) 0.0658(11) Uani 1 1 d . . . . .
F36 F 0.7109(3) 0.4179(2) 0.21073(15) 0.0621(10) Uani 1 1 d . . . . .
F17 F 0.2532(4) 0.57603(19) 0.34701(14) 0.0618(11) Uani 1 1 d . . . . .
F75 F 0.6600(4) 1.09646(18) 0.12307(14) 0.0655(11) Uani 1 1 d . . . . .
F56 F 0.5760(3) 0.8146(2) 0.41039(15) 0.0639(10) Uani 1 1 d . . . . .
F53 F 1.1846(3) 0.8254(2) 0.36831(14) 0.0644(11) Uani 1 1 d . . . . .
F103 F 0.8243(4) 0.63468(19) 0.09716(13) 0.0649(11) Uani 1 1 d . . . . .
F102 F 1.0229(3) 0.6520(2) 0.20065(13) 0.0565(9) Uani 1 1 d . . . . .
F46 F 1.0818(3) 0.9278(2) 0.49511(13) 0.0583(9) Uani 1 1 d . . . . .
F54 F 1.1579(4) 0.7377(2) 0.41985(15) 0.0659(11) Uani 1 1 d . . . . .
F106 F 0.8280(3) 0.6376(2) 0.24284(13) 0.0594(10) Uani 1 1 d . . . . .
F95 F 1.1203(3) 0.7985(3) 0.07048(14) 0.0701(12) Uani 1 1 d . . . . .
F100 F 1.0169(3) 0.6687(2) 0.12422(13) 0.0614(11) Uani 1 1 d . . . . .
F25 F 0.4468(3) 0.4794(3) 0.07887(12) 0.0650(12) Uani 1 1 d . . . . .
F93 F 1.0000(3) 0.7448(2) -0.05596(13) 0.0626(10) Uani 1 1 d . . . . .
F97 F 0.9890(4) 0.8931(2) -0.04326(13) 0.0667(11) Uani 1 1 d . . . . .
F78 F 0.9226(3) 0.9324(2) 0.13334(17) 0.0674(11) Uani 1 1 d . . . . .
F33 F 0.6903(4) 0.4592(2) 0.35299(15) 0.0669(11) Uani 1 1 d . . . . .
F98 F 1.0164(4) 0.9241(2) 0.02809(15) 0.0747(13) Uani 1 1 d . . . . .
F67 F 1.0168(8) 0.6223(9) 0.4202(7) 0.056(4) Uani 0.62(2) 1 d . . P A 1
F91 F 0.9107(4) 0.6875(2) -0.00197(15) 0.0628(11) Uani 1 1 d . . . . .
F107 F 0.7022(3) 0.7298(3) 0.22382(14) 0.0678(12) Uani 1 1 d . . . . .
F52 F 1.0381(4) 0.7727(2) 0.36570(15) 0.0721(12) Uani 1 1 d . . . . .
F94 F 1.1075(4) 0.6974(3) 0.03222(15) 0.0696(12) Uani 1 1 d . . . . .
F77 F 0.8540(4) 1.0360(2) 0.16482(15) 0.0700(12) Uani 1 1 d . . . . .
F80 F 0.7893(4) 0.9072(2) 0.20198(14) 0.0726(11) Uani 1 1 d . . . . .
O9 O 0.7569(3) 0.8802(3) 0.40036(14) 0.0481(10) Uani 1 1 d . . . . .
F105 F 0.8827(4) 0.56641(19) 0.15895(15) 0.0758(14) Uani 1 1 d . . . . .
O10 O 0.9529(3) 0.8329(3) 0.44722(16) 0.0555(12) Uani 1 1 d . . . . .
F96 F 1.1577(3) 0.7931(3) -0.00444(15) 0.0758(13) Uani 1 1 d . . . . .
F104 F 0.7154(5) 0.6211(3) 0.15556(17) 0.0850(16) Uani 1 1 d . . . . .
F81 F 0.6184(4) 0.9017(3) 0.18146(16) 0.0769(12) Uani 1 1 d . . . . .
F45 F 0.5438(8) 0.8391(6) 0.5302(3) 0.0489(15) Uani 0.488(3) 1 d . U P B 1
O11 O 0.7538(4) 0.8298(3) 0.49626(14) 0.0621(14) Uani 1 1 d . . . . .
C15 C 0.8561(4) 0.1805(2) 0.31102(16) 0.0240(8) Uani 1 1 d . . . . .
C12 C 1.1644(4) 0.0753(3) 0.27963(16) 0.0262(9) Uani 1 1 d . . . . .
H12 H 1.224498 0.098503 0.286934 0.031 Uiso 1 1 calc R U . . .
C32 C 0.8205(3) 0.2110(2) 0.18624(15) 0.0226(8) Uani 1 1 d . . . . .
H32 H 0.763243 0.184531 0.179805 0.027 Uiso 1 1 calc R U . . .
F39A F 0.9017(12) 0.7757(7) 0.5526(5) 0.054(2) Uani 0.358(10) 1 d D U P C 2
C20 C 0.7707(4) 0.1886(3) 0.34384(16) 0.0266(9) Uani 1 1 d . . . . .
H20 H 0.711452 0.162683 0.340366 0.032 Uiso 1 1 calc R U . . .
F79 F 0.6623(5) 1.0075(2) 0.20428(16) 0.0853(14) Uani 1 1 d . . . . .
F57 F 0.4872(3) 0.8844(3) 0.35742(16) 0.0857(16) Uani 1 1 d . . . . .
C29 C 1.0020(4) 0.2856(2) 0.20301(16) 0.0252(9) Uani 1 1 d . . . . .
H29 H 1.063985 0.308189 0.207914 0.030 Uiso 1 1 calc R U . . .
C16 C 0.9478(3) 0.2176(2) 0.31762(15) 0.0234(8) Uani 1 1 d . . . . .
F63 F 0.8061(4) 0.8633(3) 0.31087(16) 0.0859(16) Uani 1 1 d . U . . .
F42A F 0.7113(5) 0.9844(3) 0.5694(2) 0.0372(11) Uani 0.512(3) 1 d D U P B 2
F74 F 0.6493(6) 1.0311(2) 0.06054(16) 0.099(2) Uani 1 1 d . . . . .
C7 C 1.1786(4) -0.0033(2) 0.27191(16) 0.0263(9) Uani 1 1 d . . . . .
C30 C 0.9331(4) 0.3089(2) 0.16395(16) 0.0241(8) Uani 1 1 d . . . . .
C27 C 0.8836(3) 0.1927(2) 0.22581(15) 0.0230(8) Uani 1 1 d . . . . .
F59 F 0.7464(7) 1.0014(5) 0.3271(3) 0.060(2) Uani 0.693(10) 1 d D . P D 1
C78 C 0.4135(4) 0.2239(2) 0.29546(17) 0.0278(9) Uani 1 1 d . . . . .
C17 C 0.9507(4) 0.2663(2) 0.35416(16) 0.0255(9) Uani 1 1 d . . . . .
H17 H 1.010792 0.291572 0.357423 0.031 Uiso 1 1 calc R U . . .
C10 C 0.9698(4) 0.0811(2) 0.26803(15) 0.0239(8) Uani 1 1 d . . . . .
C8 C 1.0865(4) -0.0375(2) 0.26267(17) 0.0262(9) Uani 1 1 d . . . . .
F90 F 0.6650(9) 0.6643(6) -0.0003(4) 0.064(2) Uani 0.613(7) 1 d . . P E 1
C28 C 0.9766(3) 0.2292(2) 0.23374(15) 0.0221(8) Uani 1 1 d . . . . .
C9 C 0.9814(4) 0.0053(2) 0.26149(16) 0.0249(9) Uani 1 1 d . . . . .
H9 H 0.920130 -0.017873 0.256287 0.030 Uiso 1 1 calc R U . . .
C75 C 0.4258(3) 0.2450(2) 0.24164(15) 0.0219(8) Uani 1 1 d . . . . .
C11 C 1.0630(4) 0.1167(2) 0.27634(15) 0.0234(8) Uani 1 1 d . . . . .
F40A F 0.6106(5) 0.9686(3) 0.5087(2) 0.0389(12) Uani 0.512(3) 1 d D U P B 2
F37A F 0.8165(10) 0.8098(8) 0.6155(3) 0.049(2) Uani 0.358(10) 1 d D U P C 2
C31 C 0.8436(4) 0.2710(2) 0.15504(15) 0.0236(8) Uani 1 1 d . . . . .
C14 C 0.8637(3) 0.1364(2) 0.26519(15) 0.0223(8) Uani 1 1 d . . . . .
H14 H 0.798983 0.112039 0.259935 0.027 Uiso 1 1 calc R U . . .
F61 F 0.6837(4) 0.7892(3) 0.32741(19) 0.0928(17) Uani 1 1 d . U . . .
C13 C 1.0366(3) 0.2021(2) 0.27922(15) 0.0224(8) Uani 1 1 d . . . . .
H13 H 1.101087 0.226615 0.284646 0.027 Uiso 1 1 calc R U . . .
F83A F 0.4150(17) 0.7589(14) 0.0819(10) 0.081(4) Uani 0.387(7) 1 d D . P E 2
C19 C 0.7735(4) 0.2363(3) 0.38266(16) 0.0273(9) Uani 1 1 d . . . . .
O12A O 0.8169(5) 0.7300(3) 0.4215(3) 0.033(2) Uani 0.73(2) 1 d D . P A 1
F41A F 0.7836(4) 0.9672(2) 0.49781(17) 0.0248(11) Uani 0.512(3) 1 d D . P B 2
C76 C 0.5505(4) 0.2300(2) 0.22783(17) 0.0276(9) Uani 1 1 d . . . . .
F44 F 0.6510(6) 0.7619(4) 0.5784(2) 0.0417(12) Uani 0.488(3) 1 d . U P B 1
C34 C 0.7846(4) 0.3723(3) 0.07990(15) 0.0282(9) Uani 1 1 d . . . . .
F55 F 0.5227(4) 0.9305(3) 0.4237(2) 0.0991(18) Uani 1 1 d . . . . .
F58 F 0.6623(6) 1.0284(3) 0.3962(2) 0.065(2) Uani 0.693(10) 1 d D . P D 1
F43 F 0.5835(5) 0.8779(4) 0.5961(2) 0.0433(11) Uani 0.488(3) 1 d . U P B 1
C79 C 0.3353(4) 0.4720(3) 0.14932(16) 0.0281(9) Uani 1 1 d . . . . .
C18 C 0.8611(4) 0.2778(3) 0.38689(16) 0.0283(9) Uani 1 1 d . . . . .
F76 F 0.8598(7) 1.0273(3) 0.08677(19) 0.120(3) Uani 1 1 d . . . . .
C6 C 1.3152(4) -0.1380(3) 0.25697(19) 0.0334(10) Uani 1 1 d . . . . .
C33 C 0.8738(4) 0.4093(3) 0.08859(16) 0.0282(9) Uani 1 1 d . . . . .
C35 C 0.7097(4) 0.4013(3) 0.04369(17) 0.0374(11) Uani 1 1 d . . . . .
H35 H 0.649129 0.377794 0.037781 0.045 Uiso 1 1 calc R U . . .
C38 C 0.8902(5) 0.4724(3) 0.06005(19) 0.0371(11) Uani 1 1 d . . . . .
H38 H 0.951080 0.496130 0.064951 0.045 Uiso 1 1 calc R U . . .
C26 C 0.7607(4) 0.3494(3) 0.46580(18) 0.0347(11) Uani 1 1 d . . . . .
C71 C 0.2107(4) 0.4630(2) 0.31446(16) 0.0272(9) Uani 1 1 d . . . . .
F69 F 0.9462(8) 0.5581(5) 0.4733(4) 0.068(3) Uani 0.62(2) 1 d . . P A 1
F86A F 0.606(2) 0.8811(12) -0.0124(8) 0.084(4) Uani 0.387(7) 1 d . . P E 2
F68 F 0.9715(6) 0.6716(5) 0.4826(2) 0.051(3) Uani 0.62(2) 1 d . . P A 1
C43 C 0.7325(4) 0.8580(3) 0.53817(17) 0.0314(10) Uani 1 1 d . . . . .
C81 C 0.2391(4) 0.5367(3) 0.13770(18) 0.0367(11) Uani 1 1 d . . . . .
F84 F 0.5491(11) 0.7642(9) 0.1227(4) 0.105(4) Uani 0.613(7) 1 d . . P E 1
C83 C 0.5982(4) 0.4543(3) 0.27892(19) 0.0330(10) Uani 1 1 d . . . . .
C4 C 1.2400(5) -0.2483(3) 0.2351(2) 0.0431(13) Uani 1 1 d . . . . .
H4 H 1.179668 -0.272683 0.230346 0.052 Uiso 1 1 calc R U . . .
C73 C 0.2078(5) 0.4318(3) 0.36695(18) 0.0370(11) Uani 1 1 d . . . . .
C55 C 0.8458(4) 0.7008(3) 0.16742(17) 0.0344(11) Uani 1 1 d . . . . .
C74 C 0.1172(4) 0.4357(3) 0.28710(19) 0.0379(11) Uani 1 1 d . . . . .
C84 C 0.5669(5) 0.5407(3) 0.2666(2) 0.0415(12) Uani 1 1 d . . . . .
C36 C 0.7275(5) 0.4641(3) 0.01750(18) 0.0408(12) Uani 1 1 d . . . . .
H36 H 0.677797 0.483481 -0.005923 0.049 Uiso 1 1 calc R U . . .
C5 C 1.2229(4) -0.1735(3) 0.24847(19) 0.0331(10) Uani 1 1 d . . . . .
C1 C 1.4216(4) -0.1785(3) 0.2508(2) 0.0420(13) Uani 1 1 d . . . . .
H1 H 1.482849 -0.155564 0.256664 0.050 Uiso 1 1 calc R U . . .
C25 C 0.7591(5) 0.4026(3) 0.5018(2) 0.0432(13) Uani 1 1 d . . . . .
H25 H 0.814406 0.432670 0.502815 0.052 Uiso 1 1 calc R U . . .
C21 C 0.6773(4) 0.3057(3) 0.46376(19) 0.0389(12) Uani 1 1 d . . . . .
C77 C 0.3632(4) 0.1957(3) 0.21132(17) 0.0293(9) Uani 1 1 d . . . . .
C72 C 0.1921(5) 0.5507(3) 0.3140(2) 0.0429(13) Uani 1 1 d . . . . .
C46 C 0.8322(5) 0.8360(3) 0.57132(18) 0.0424(13) Uani 1 1 d D . . . .
F64 F 0.8609(7) 0.6419(4) 0.3490(2) 0.067(3) Uani 0.637(13) 1 d . . P A 1
C50 C 1.0169(5) 0.9319(3) 0.40148(19) 0.0419(12) Uani 1 1 d . . . . .
C37 C 0.8179(5) 0.4990(3) 0.02528(19) 0.0429(13) Uani 1 1 d . . . . .
H37 H 0.829386 0.541016 0.006669 0.051 Uiso 1 1 calc R U . . .
C86 C 0.5996(5) 0.4420(3) 0.3336(2) 0.0453(14) Uani 1 1 d . . . . .
C59 C 0.9688(5) 0.8021(3) 0.02028(18) 0.0380(11) Uani 1 1 d . . . . .
F89 F 0.4895(11) 0.6968(8) -0.0048(5) 0.088(3) Uani 0.613(7) 1 d . . P E 1
C48 C 1.1079(6) 0.7967(3) 0.3956(2) 0.0511(15) Uani 1 1 d . . . . .
C2 C 1.4347(5) -0.2516(3) 0.2363(2) 0.0465(14) Uani 1 1 d . . . . .
H2 H 1.504849 -0.277829 0.231441 0.056 Uiso 1 1 calc R U . . .
F72 F 0.6476(6) 0.6857(4) 0.4658(4) 0.073(3) Uani 0.643(10) 1 d . . P A 1
C39 C 0.8249(4) 0.6541(3) 0.43202(19) 0.0346(11) Uani 1 1 d D . . . .
F73 F 0.5425(5) 1.0133(4) 0.1226(3) 0.159(4) Uani 1 1 d . . . . .
F66 F 0.8465(6) 0.5396(3) 0.3909(3) 0.073(3) Uani 0.637(13) 1 d . . P A 1
C3 C 1.3433(5) -0.2870(3) 0.2287(3) 0.0485(15) Uani 1 1 d . . . . .
H3 H 1.352605 -0.336819 0.219214 0.058 Uiso 1 1 calc R U . . .
C47 C 1.0450(4) 0.8558(3) 0.42902(19) 0.0397(12) Uani 1 1 d . . . . .
F70 F 0.7794(6) 0.6518(4) 0.5156(2) 0.070(2) Uani 0.643(10) 1 d . . P A 1
F60 F 0.5687(5) 1.0118(4) 0.3331(3) 0.073(2) Uani 0.693(10) 1 d D . P D 1
C82 C 0.3046(5) 0.3980(3) 0.12720(19) 0.0420(13) Uani 1 1 d . . . . .
C85 C 0.7154(5) 0.4275(3) 0.2567(3) 0.0480(15) Uani 1 1 d . . . . .
C49 C 1.1185(5) 0.8651(3) 0.4719(2) 0.0424(12) Uani 1 1 d . . . . .
C58 C 0.9753(5) 0.6964(3) 0.1658(2) 0.0438(13) Uani 1 1 d . . . . .
C61 C 0.9572(6) 0.8857(3) 0.0016(2) 0.0504(15) Uani 1 1 d . . . . .
F85A F 0.448(2) 0.8297(14) -0.0148(10) 0.099(5) Uani 0.387(7) 1 d . . P E 2
C56 C 0.8164(7) 0.6287(3) 0.1453(2) 0.0555(17) Uani 1 1 d . . . . .
C51 C 0.6746(5) 0.9026(3) 0.37100(18) 0.0389(12) Uani 1 1 d . . . . .
C67 C 0.7291(5) 0.9642(3) 0.12722(19) 0.0393(12) Uani 1 1 d . . . . .
C62 C 0.9270(5) 0.7553(3) -0.0197(2) 0.0461(14) Uani 1 1 d . . . . .
C63 C 0.5856(5) 0.7743(3) 0.0403(2) 0.0483(9) Uani 1 1 d D . . . .
C80 C 0.4422(5) 0.4892(4) 0.1269(2) 0.0502(15) Uani 1 1 d . . . . .
C54 C 0.5646(5) 0.8819(4) 0.3903(2) 0.0493(14) Uani 1 1 d . . . . .
F65 F 0.6948(9) 0.6251(5) 0.3805(5) 0.091(4) Uani 0.637(13) 1 d . . P A 1
C60 C 1.0905(5) 0.7727(4) 0.0299(2) 0.0562(17) Uani 1 1 d . . . . .
C57 C 0.8089(5) 0.7043(3) 0.2203(2) 0.0449(13) Uani 1 1 d . . . . .
C24 C 0.6765(6) 0.4103(4) 0.5354(2) 0.0589(18) Uani 1 1 d . . . . .
H24 H 0.674632 0.446357 0.558687 0.071 Uiso 1 1 calc R U . . .
F88 F 0.5807(7) 0.6461(5) 0.0662(3) 0.076(2) Uani 0.613(7) 1 d . . P E 1
C87 C 0.2419(6) 0.0592(4) 0.1151(3) 0.0597(17) Uani 1 1 d . . . . .
H87A H 0.246488 0.093394 0.087941 0.072 Uiso 1 1 calc R U . . .
H87B H 0.308691 0.057210 0.133231 0.072 Uiso 1 1 calc R U . . .
F71 F 0.7209(9) 0.5690(5) 0.4688(6) 0.112(6) Uani 0.643(10) 1 d . . P A 1
C88 C 0.2344(6) -0.0163(4) 0.0978(2) 0.0595(18) Uani 1 1 d . . . . .
H88A H 0.293805 -0.030477 0.075064 0.071 Uiso 1 1 calc R U . . .
H88B H 0.165754 -0.014830 0.081201 0.071 Uiso 1 1 calc R U . . .
C22 C 0.5940(5) 0.3124(4) 0.4992(2) 0.0574(18) Uani 1 1 d . . . . .
H22 H 0.538769 0.282290 0.498699 0.069 Uiso 1 1 calc R U . . .
C53 C 0.7019(6) 0.8622(6) 0.3222(3) 0.068(2) Uani 1 1 d . . . . .
C42 C 0.9443(12) 0.6266(14) 0.4485(13) 0.042(4) Uani 0.62(2) 1 d D U P A 1
C45A C 0.7081(7) 0.9458(6) 0.5278(3) 0.0334(17) Uani 0.512(3) 1 d D U P B 2
C23 C 0.5948(6) 0.3641(5) 0.5349(3) 0.066(2) Uani 1 1 d . . . . .
H23 H 0.540511 0.368178 0.558635 0.079 Uiso 1 1 calc R U . . .
C44 C 0.6255(9) 0.8358(7) 0.5613(4) 0.0359(19) Uani 0.488(3) 1 d . U P B 1
C70 C 0.8480(7) 0.9883(4) 0.1297(3) 0.069(2) Uani 1 1 d . . . . .
C68 C 0.6993(7) 0.9469(4) 0.1802(2) 0.0607(12) Uani 1 1 d . . . . .
C69 C 0.6580(10) 1.0301(4) 0.1045(3) 0.098(4) Uani 1 1 d . . . . .
C40 C 0.8105(13) 0.6164(9) 0.3844(5) 0.062(4) Uani 0.637(13) 1 d D . P A 1
C52 C 0.6619(7) 0.9860(6) 0.3564(3) 0.054(2) Uani 0.693(10) 1 d D U P D 1
C41 C 0.7431(10) 0.6403(6) 0.4745(6) 0.069(4) Uani 0.643(10) 1 d D U P A 1
C66A C 0.5858(16) 0.7205(11) -0.0024(7) 0.0619(15) Uani 0.387(7) 1 d D U P E 2
F62 F 0.6439(5) 0.8936(5) 0.28714(16) 0.117(2) Uani 1 1 d . U . . .
C64A C 0.5167(13) 0.7553(11) 0.0859(6) 0.061(2) Uani 0.387(7) 1 d D . P E 2
F88A F 0.6215(13) 0.7429(10) -0.0409(5) 0.081(3) Uani 0.387(7) 1 d . . P E 2
F87A F 0.5044(10) 0.9034(6) 0.0541(5) 0.063(3) Uani 0.387(7) 1 d . . P E 2
C65 C 0.5558(14) 0.8255(9) -0.0050(6) 0.081(2) Uani 0.613(7) 1 d D . P E 1
F70A F 0.7165(12) 0.5495(8) 0.4308(6) 0.076(5) Uani 0.357(10) 1 d D . P A 2
C41A C 0.7269(13) 0.6148(9) 0.4525(6) 0.069(4) Uani 0.357(10) 1 d D U P A 2
F72A F 0.6296(12) 0.6590(11) 0.4470(7) 0.092(6) Uani 0.357(10) 1 d D . P A 2
F71A F 0.7416(18) 0.5901(9) 0.4983(6) 0.090(7) Uani 0.357(10) 1 d D . P A 2
F66A F 0.8603(9) 0.5836(9) 0.3593(4) 0.063(5) Uani 0.363(13) 1 d . . P A 2
C40A C 0.821(2) 0.6526(17) 0.3766(6) 0.062(7) Uani 0.363(13) 1 d D . P A 2
F64A F 0.7190(12) 0.6651(15) 0.3607(6) 0.090(6) Uani 0.363(13) 1 d . . P A 2
F65A F 0.8763(11) 0.6996(7) 0.3586(4) 0.065(4) Uani 0.363(13) 1 d . . P A 2
C42A C 0.933(2) 0.611(3) 0.453(2) 0.042(4) Uani 0.38(2) 1 d D U P A 2
F67A F 1.013(2) 0.6214(12) 0.4119(12) 0.071(8) Uani 0.38(2) 1 d . . P A 2
F68A F 0.9475(11) 0.6249(11) 0.4948(5) 0.072(6) Uani 0.38(2) 1 d . . P A 2
F69A F 0.9362(13) 0.5348(8) 0.4496(8) 0.068(5) Uani 0.38(2) 1 d . . P A 2
F42 F 0.6795(6) 0.9382(4) 0.6045(2) 0.0535(12) Uani 0.488(3) 1 d . U P B 1
F44A F 0.7092(7) 0.7259(5) 0.5513(3) 0.0684(15) Uani 0.512(3) 1 d D U P B 2
F40 F 0.5796(7) 0.9469(5) 0.5369(3) 0.0672(18) Uani 0.488(3) 1 d . U P B 1
F41 F 0.7289(7) 0.9835(5) 0.5410(3) 0.0590(14) Uani 0.488(3) 1 d . U P B 1
F43A F 0.6081(7) 0.7987(5) 0.5888(3) 0.0618(12) Uani 0.512(3) 1 d D U P B 2
F45A F 0.5676(9) 0.8151(6) 0.5202(4) 0.0623(16) Uani 0.512(3) 1 d D U P B 2
C45 C 0.6830(10) 0.9315(7) 0.5554(4) 0.0403(18) Uani 0.488(3) 1 d . U P B 1
C44A C 0.6556(9) 0.7969(7) 0.5485(3) 0.0439(19) Uani 0.512(3) 1 d D U P B 2
F37 F 0.8017(5) 0.8557(5) 0.61704(18) 0.0493(16) Uani 0.642(10) 1 d D U P C 1
F39 F 0.8672(7) 0.7633(3) 0.5697(3) 0.0528(17) Uani 0.642(10) 1 d D U P C 1
O12 O 0.7991(11) 0.7238(6) 0.4489(8) 0.030(5) Uani 0.27(2) 1 d D . P A 2
C65A C 0.5300(15) 0.8558(9) 0.0236(8) 0.058(3) Uani 0.387(7) 1 d D . P E 2
C66 C 0.5773(10) 0.6907(6) 0.0276(5) 0.0583(14) Uani 0.613(7) 1 d D U P E 1
C64 C 0.5037(11) 0.7942(10) 0.0824(5) 0.076(2) Uani 0.613(7) 1 d D . P E 1
F82 F 0.4886(7) 0.8723(6) 0.0825(5) 0.108(3) Uani 0.613(7) 1 d . . P E 1
F84A F 0.5344(16) 0.7997(10) 0.1220(7) 0.071(4) Uani 0.387(7) 1 d . . P E 2
F82A F 0.5410(11) 0.6863(8) 0.0958(7) 0.092(3) Uani 0.387(7) 1 d D . P E 2
F90A F 0.6473(17) 0.6500(10) 0.0161(8) 0.084(4) Uani 0.387(7) 1 d . . P E 2
F87 F 0.6051(8) 0.7915(6) -0.0443(3) 0.084(2) Uani 0.613(7) 1 d . . P E 1
F86 F 0.5860(12) 0.8929(8) 0.0026(5) 0.091(3) Uani 0.613(7) 1 d . . P E 1
F85 F 0.4411(13) 0.8509(9) -0.0011(5) 0.094(3) Uani 0.613(7) 1 d . . P E 1
F89A F 0.4841(19) 0.6789(15) 0.0123(8) 0.090(4) Uani 0.387(7) 1 d . . P E 2
F83 F 0.4065(10) 0.7810(8) 0.0735(6) 0.083(3) Uani 0.613(7) 1 d . . P E 1
F117 F 0.7073(16) 1.0020(8) 0.4268(6) 0.088(6) Uani 0.307(10) 1 d D . P D 2
F115 F 0.5771(15) 1.0308(11) 0.3737(8) 0.101(7) Uani 0.307(10) 1 d D . P D 2
F118 F 0.759(2) 1.0121(10) 0.3521(10) 0.099(8) Uani 0.307(10) 1 d D . P D 2
C90 C 0.6787(13) 0.9954(17) 0.3819(7) 0.054(3) Uani 0.307(10) 1 d D U P D 2

loop_
_atom_site_aniso_label
_atom_site_aniso_U_11
_atom_site_aniso_U_22
_atom_site_aniso_U_33
_atom_site_aniso_U_23
_atom_site_aniso_U_13
_atom_site_aniso_U_12
S5 0.0246(5) 0.0360(6) 0.0234(5) 0.0029(4) -0.0025(4) -0.0021(4)
S6 0.0326(6) 0.0252(5) 0.0328(6) 0.0078(4) -0.0052(4) -0.0046(4)
S2 0.0259(6) 0.0210(5) 0.0505(7) 0.0018(5) -0.0024(5) -0.0018(4)
S1 0.0226(6) 0.0255(5) 0.0544(8) 0.0034(5) -0.0071(5) -0.0002(4)
S4 0.0305(6) 0.0420(7) 0.0302(6) -0.0072(5) 0.0057(4) -0.0074(5)
S3 0.0379(7) 0.0348(6) 0.0332(6) -0.0049(5) -0.0021(5) -0.0084(5)
Al1 0.0217(6) 0.0175(6) 0.0212(6) -0.0004(5) -0.0004(4) 0.0014(5)
Al2 0.0329(7) 0.0178(6) 0.0246(6) -0.0016(5) 0.0006(5) 0.0039(5)
Al3 0.0302(7) 0.0232(6) 0.0239(6) -0.0009(5) 0.0031(5) -0.0004(5)
Cl1 0.0824(12) 0.0554(9) 0.0390(8) -0.0104(7) 0.0024(7) 0.0019(8)
Cl2 0.1160(18) 0.0571(10) 0.0540(10) 0.0102(8) 0.0020(10) 0.0117(10)
F1 0.0238(14) 0.0316(14) 0.0448(16) 0.0029(12) -0.0037(11) -0.0011(11)
F4 0.0425(16) 0.0348(15) 0.0244(13) -0.0012(11) -0.0003(11) -0.0073(12)
F6 0.0344(15) 0.0408(16) 0.0332(15) -0.0029(12) 0.0137(12) -0.0099(12)
F3 0.0266(14) 0.0395(16) 0.0370(15) 0.0086(12) 0.0101(11) 0.0000(12)
F2 0.0308(15) 0.0231(13) 0.0533(18) -0.0003(12) 0.0109(12) 0.0046(11)
F8 0.0383(16) 0.0215(13) 0.0481(17) -0.0055(12) 0.0076(13) -0.0066(11)
F7 0.0235(14) 0.0377(15) 0.0427(16) -0.0076(13) -0.0005(11) -0.0033(11)
F9 0.0451(17) 0.0376(15) 0.0287(14) -0.0112(12) 0.0062(12) -0.0079(13)
O1 0.0264(16) 0.0166(13) 0.0257(15) -0.0004(11) -0.0021(11) 0.0011(11)
F21 0.0291(15) 0.0440(17) 0.0459(18) 0.0028(14) -0.0012(12) 0.0046(13)
F19 0.060(2) 0.0238(14) 0.0423(17) 0.0000(12) -0.0048(14) 0.0082(13)
F5 0.0504(19) 0.0286(14) 0.0392(16) 0.0106(12) 0.0054(13) 0.0059(13)
O2 0.0345(18) 0.0238(15) 0.0224(15) 0.0034(12) -0.0010(12) 0.0034(13)
F15 0.056(2) 0.0293(15) 0.0450(18) 0.0062(13) 0.0060(14) -0.0062(14)
F24 0.0488(19) 0.0373(16) 0.0469(18) 0.0035(14) -0.0135(14) -0.0080(14)
F14 0.067(2) 0.058(2) 0.0286(16) -0.0034(14) -0.0047(15) -0.0142(17)
F18 0.061(2) 0.0307(16) 0.059(2) 0.0159(15) 0.0216(17) 0.0066(14)
F28 0.0411(18) 0.0253(15) 0.079(2) 0.0011(15) -0.0070(16) 0.0060(13)
F23 0.074(2) 0.0424(18) 0.0336(17) -0.0078(14) -0.0028(15) 0.0274(17)
O3 0.0263(16) 0.0228(15) 0.0395(18) -0.0036(13) -0.0071(13) -0.0031(12)
O8 0.0357(18) 0.0247(16) 0.0305(17) 0.0031(13) 0.0000(13) 0.0036(13)
F20 0.064(2) 0.0495(19) 0.0332(17) 0.0119(14) -0.0035(14) 0.0154(16)
F10 0.048(2) 0.0462(19) 0.058(2) -0.0169(16) -0.0085(15) -0.0077(15)
F26 0.0287(16) 0.084(3) 0.0395(18) 0.0131(17) 0.0040(13) 0.0118(16)
F30 0.057(2) 0.0288(16) 0.080(3) -0.0053(16) -0.0161(18) -0.0122(15)
F50 0.059(2) 0.058(2) 0.0306(16) 0.0078(14) 0.0011(14) -0.0141(17)
O4 0.0327(17) 0.0277(16) 0.0237(15) -0.0020(12) 0.0044(12) 0.0019(13)
O5 0.041(2) 0.0209(15) 0.0325(18) -0.0072(13) 0.0007(14) 0.0045(13)
F12 0.0398(19) 0.078(3) 0.0434(19) 0.0129(17) -0.0033(14) -0.0007(17)
F11 0.0346(18) 0.060(2) 0.060(2) 0.0030(17) 0.0112(15) -0.0037(15)
F48 0.0450(19) 0.061(2) 0.0477(19) 0.0131(16) -0.0103(15) -0.0076(16)
F92 0.062(2) 0.065(2) 0.0361(18) -0.0057(16) -0.0012(15) -0.0051(18)
F29 0.070(2) 0.0413(19) 0.058(2) 0.0140(16) -0.0026(18) -0.0168(17)
F16 0.064(2) 0.0327(17) 0.079(3) 0.0013(17) 0.036(2) 0.0159(16)
O6 0.0369(19) 0.0330(17) 0.0252(16) -0.0023(13) 0.0084(13) 0.0015(14)
F47 0.0363(18) 0.056(2) 0.068(2) -0.0007(18) -0.0005(15) -0.0135(15)
F101 0.047(2) 0.055(2) 0.056(2) 0.0056(17) -0.0026(15) -0.0107(16)
F99 0.079(3) 0.0402(18) 0.0439(19) 0.0069(15) 0.0026(17) 0.0090(17)
F31 0.074(3) 0.065(2) 0.043(2) -0.0107(18) -0.0053(17) -0.014(2)
F38 0.0391(19) 0.068(2) 0.071(3) 0.004(2) -0.0082(17) -0.0190(17)
F34 0.0349(18) 0.0350(17) 0.116(3) -0.008(2) -0.0215(19) 0.0062(14)
F35 0.0331(19) 0.048(2) 0.118(4) -0.007(2) -0.0087(19) -0.0139(15)
F108 0.068(2) 0.054(2) 0.0351(17) -0.0101(15) -0.0027(15) 0.0028(17)
F22 0.084(3) 0.054(2) 0.0349(18) -0.0024(15) -0.0202(17) 0.0011(19)
F49 0.067(3) 0.066(2) 0.042(2) -0.0002(17) 0.0063(17) 0.0161(19)
F27 0.054(2) 0.079(3) 0.066(3) 0.031(2) -0.0073(18) -0.029(2)
O7 0.042(2) 0.0318(18) 0.039(2) -0.0069(15) -0.0066(15) -0.0025(15)
F51 0.061(2) 0.048(2) 0.064(2) 0.0069(17) 0.0006(18) -0.0213(17)
F13 0.075(3) 0.053(2) 0.0387(18) -0.0010(15) 0.0291(17) 0.0076(18)
F32 0.098(3) 0.045(2) 0.059(2) 0.0205(17) -0.035(2) -0.025(2)
F36 0.0363(19) 0.076(3) 0.075(3) -0.021(2) 0.0141(17) -0.0108(18)
F17 0.096(3) 0.0308(17) 0.061(2) -0.0160(16) 0.011(2) -0.0135(18)
F75 0.105(3) 0.0237(16) 0.061(2) -0.0088(15) -0.016(2) 0.0161(18)
F56 0.048(2) 0.071(3) 0.072(3) 0.026(2) -0.0045(18) -0.0086(18)
F53 0.070(3) 0.066(2) 0.055(2) -0.0124(19) 0.0287(19) -0.004(2)
F103 0.117(4) 0.0322(17) 0.044(2) -0.0047(15) -0.022(2) -0.0013(19)
F102 0.053(2) 0.063(2) 0.0454(19) 0.0120(17) -0.0038(15) 0.0180(17)
F46 0.067(2) 0.060(2) 0.045(2) -0.0115(17) -0.0028(17) 0.0038(18)
F54 0.088(3) 0.040(2) 0.066(3) -0.0029(18) -0.005(2) 0.0037(19)
F106 0.079(3) 0.053(2) 0.044(2) 0.0212(16) 0.0026(17) -0.0062(19)
F95 0.045(2) 0.118(4) 0.048(2) -0.002(2) 0.0001(16) -0.014(2)
F100 0.063(2) 0.065(2) 0.0427(19) 0.0045(17) 0.0133(16) 0.0316(19)
F25 0.046(2) 0.110(3) 0.0292(17) 0.0213(19) 0.0117(14) 0.014(2)
F93 0.075(3) 0.068(2) 0.0408(19) -0.0172(18) 0.0193(18) 0.001(2)
F97 0.096(3) 0.065(2) 0.041(2) 0.0092(18) 0.0146(19) -0.022(2)
F78 0.058(2) 0.055(2) 0.092(3) -0.020(2) -0.004(2) -0.0130(19)
F33 0.072(3) 0.063(2) 0.070(3) 0.001(2) -0.044(2) -0.019(2)
F98 0.118(4) 0.063(3) 0.054(2) 0.002(2) 0.001(2) -0.048(3)
F67 0.019(4) 0.071(8) 0.077(8) 0.003(5) 0.003(4) -0.008(4)
F91 0.088(3) 0.0364(18) 0.063(2) -0.0149(17) 0.012(2) -0.0059(18)
F107 0.043(2) 0.104(3) 0.049(2) 0.015(2) 0.0127(16) 0.006(2)
F52 0.107(4) 0.053(2) 0.061(3) -0.0083(19) -0.020(2) -0.022(2)
F94 0.065(3) 0.071(3) 0.060(2) 0.008(2) 0.0168(19) 0.025(2)
F77 0.099(3) 0.043(2) 0.069(3) -0.0209(19) -0.028(2) -0.007(2)
F80 0.118(3) 0.048(2) 0.048(2) -0.0077(17) -0.018(2) 0.0015(19)
O9 0.046(2) 0.062(3) 0.037(2) 0.0175(19) -0.0093(16) -0.0104(19)
F105 0.138(4) 0.0249(17) 0.062(3) 0.0034(16) -0.029(3) 0.000(2)
O10 0.035(2) 0.080(3) 0.053(3) 0.029(2) -0.0039(17) -0.021(2)
F96 0.050(2) 0.119(4) 0.057(2) 0.000(2) 0.0244(18) -0.013(2)
F104 0.108(4) 0.085(3) 0.077(3) 0.028(2) -0.030(3) -0.066(3)
F81 0.088(3) 0.074(3) 0.068(3) -0.019(2) 0.037(2) -0.014(2)
F45 0.042(3) 0.068(4) 0.037(3) -0.007(3) 0.011(2) -0.011(3)
O11 0.043(2) 0.108(4) 0.027(2) -0.011(2) 0.0003(16) 0.018(2)
C15 0.024(2) 0.0215(19) 0.026(2) 0.0031(16) -0.0026(16) -0.0032(16)
C12 0.023(2) 0.026(2) 0.029(2) 0.0057(17) -0.0012(16) -0.0036(17)
C32 0.020(2) 0.0224(19) 0.024(2) -0.0036(16) 0.0022(15) 0.0013(15)
F39A 0.061(6) 0.038(4) 0.061(6) 0.018(4) -0.021(4) -0.002(4)
C20 0.022(2) 0.028(2) 0.030(2) -0.0003(18) -0.0001(16) -0.0044(17)
F79 0.144(4) 0.046(2) 0.059(3) -0.0156(18) 0.028(3) 0.004(2)
F57 0.040(2) 0.146(5) 0.065(3) 0.039(3) -0.0146(18) -0.002(2)
C29 0.022(2) 0.024(2) 0.029(2) -0.0004(17) -0.0017(16) -0.0007(16)
C16 0.021(2) 0.024(2) 0.025(2) 0.0025(16) -0.0017(15) -0.0018(16)
F63 0.065(3) 0.142(4) 0.058(3) -0.050(3) 0.024(2) -0.035(3)
F42A 0.045(2) 0.044(2) 0.023(2) -0.022(2) 0.016(2) -0.007(2)
F74 0.190(6) 0.040(2) 0.057(3) -0.0004(19) -0.048(3) 0.028(3)
C7 0.023(2) 0.024(2) 0.031(2) 0.0084(17) -0.0035(16) -0.0042(16)
C30 0.023(2) 0.0204(19) 0.027(2) -0.0010(16) 0.0034(16) 0.0003(16)
C27 0.022(2) 0.0191(19) 0.026(2) -0.0014(16) 0.0006(15) 0.0008(15)
F59 0.081(5) 0.052(4) 0.045(4) 0.019(3) 0.008(3) -0.004(3)
C78 0.029(2) 0.022(2) 0.031(2) 0.0025(17) 0.0032(17) -0.0023(17)
C17 0.023(2) 0.027(2) 0.027(2) 0.0016(17) -0.0031(16) -0.0047(17)
C10 0.023(2) 0.024(2) 0.025(2) 0.0036(16) 0.0008(15) -0.0027(16)
C8 0.024(2) 0.021(2) 0.033(2) 0.0052(17) -0.0004(17) -0.0012(16)
F90 0.074(4) 0.047(4) 0.074(5) -0.019(3) -0.002(3) -0.015(3)
C28 0.020(2) 0.0196(19) 0.026(2) -0.0012(16) 0.0006(15) 0.0018(15)
C9 0.021(2) 0.024(2) 0.029(2) 0.0037(17) 0.0003(16) -0.0048(16)
C75 0.023(2) 0.0175(18) 0.025(2) 0.0002(15) 0.0043(15) -0.0011(15)
C11 0.026(2) 0.024(2) 0.020(2) 0.0032(16) -0.0012(15) -0.0035(16)
F40A 0.039(3) 0.039(3) 0.035(3) 0.002(2) 0.002(2) 0.007(2)
F37A 0.046(4) 0.076(5) 0.024(3) 0.006(4) 0.000(3) -0.008(5)
C31 0.023(2) 0.024(2) 0.021(2) 0.0007(16) 0.0012(15) 0.0034(16)
C14 0.0180(19) 0.0227(19) 0.026(2) 0.0020(16) -0.0006(15) -0.0017(15)
F61 0.093(4) 0.108(4) 0.084(3) -0.052(3) 0.021(3) -0.032(3)
C13 0.020(2) 0.022(2) 0.025(2) 0.0029(16) -0.0026(15) -0.0036(15)
F83A 0.046(4) 0.103(10) 0.096(9) 0.028(8) -0.013(4) -0.019(5)
C19 0.027(2) 0.028(2) 0.026(2) -0.0013(17) 0.0003(17) -0.0001(17)
O12A 0.039(3) 0.023(2) 0.038(5) -0.005(2) 0.003(3) -0.0024(19)
F41A 0.036(3) 0.012(2) 0.027(3) -0.0020(18) 0.014(2) -0.0085(19)
C76 0.025(2) 0.023(2) 0.033(2) 0.0026(17) 0.0025(17) 0.0016(17)
F44 0.044(3) 0.048(3) 0.032(3) 0.007(2) 0.022(2) -0.009(2)
C34 0.033(2) 0.029(2) 0.019(2) -0.0003(17) 0.0016(16) 0.0074(18)
F55 0.081(3) 0.115(4) 0.099(4) -0.042(3) 0.051(3) -0.005(3)
F58 0.102(6) 0.028(3) 0.058(4) -0.014(3) 0.013(4) 0.016(3)
F43 0.044(2) 0.060(3) 0.027(2) -0.012(2) 0.0188(18) -0.009(2)
C79 0.030(2) 0.028(2) 0.023(2) 0.0027(17) 0.0014(17) 0.0052(18)
C18 0.029(2) 0.030(2) 0.025(2) 0.0018(18) -0.0037(17) -0.0035(18)
F76 0.220(7) 0.083(4) 0.077(3) -0.018(3) 0.063(4) -0.090(4)
C6 0.027(2) 0.027(2) 0.045(3) 0.007(2) -0.0040(19) 0.0012(18)
C33 0.036(3) 0.024(2) 0.023(2) 0.0022(17) -0.0012(17) 0.0022(18)
C35 0.037(3) 0.046(3) 0.026(2) 0.001(2) -0.0036(19) 0.005(2)
C38 0.050(3) 0.026(2) 0.034(3) 0.003(2) -0.005(2) -0.003(2)
C26 0.042(3) 0.031(2) 0.029(2) -0.0006(19) 0.000(2) 0.000(2)
C71 0.033(2) 0.020(2) 0.026(2) -0.0040(17) 0.0085(17) 0.0025(17)
F69 0.098(6) 0.022(4) 0.080(7) 0.009(4) -0.024(5) 0.010(3)
F86A 0.073(7) 0.076(8) 0.089(9) 0.033(6) 0.019(6) 0.023(5)
F68 0.072(4) 0.034(4) 0.044(4) -0.004(3) -0.027(3) 0.005(3)
C43 0.038(3) 0.033(2) 0.023(2) -0.0068(18) 0.0054(18) -0.004(2)
C81 0.040(3) 0.036(3) 0.030(2) 0.002(2) -0.001(2) 0.005(2)
F84 0.048(4) 0.196(11) 0.063(3) -0.027(6) 0.009(3) 0.005(7)
C83 0.031(2) 0.022(2) 0.047(3) 0.000(2) -0.010(2) -0.0033(18)
C4 0.035(3) 0.025(2) 0.069(4) 0.006(2) -0.009(2) 0.000(2)
C73 0.048(3) 0.032(2) 0.030(2) -0.003(2) 0.009(2) -0.002(2)
C55 0.045(3) 0.027(2) 0.029(2) 0.0047(19) 0.000(2) 0.001(2)
C74 0.032(3) 0.044(3) 0.036(3) -0.002(2) 0.003(2) 0.001(2)
C84 0.040(3) 0.028(2) 0.057(3) 0.001(2) -0.010(2) -0.006(2)
C36 0.050(3) 0.039(3) 0.027(2) 0.006(2) -0.007(2) 0.012(2)
C5 0.033(3) 0.024(2) 0.040(3) 0.0089(19) -0.0029(19) 0.0018(18)
C1 0.032(3) 0.025(2) 0.067(4) 0.007(2) -0.009(2) 0.001(2)
C25 0.048(3) 0.038(3) 0.043(3) -0.012(2) -0.002(2) -0.001(2)
C21 0.037(3) 0.042(3) 0.037(3) -0.007(2) 0.003(2) -0.003(2)
C77 0.027(2) 0.028(2) 0.032(2) -0.0043(18) 0.0056(18) -0.0009(18)
C72 0.055(3) 0.026(2) 0.045(3) -0.002(2) 0.016(3) 0.003(2)
C46 0.044(3) 0.057(3) 0.028(3) -0.002(2) -0.004(2) -0.012(3)
F64 0.110(6) 0.046(5) 0.035(3) -0.018(3) -0.010(3) 0.021(4)
C50 0.043(3) 0.049(3) 0.034(3) 0.000(2) 0.007(2) -0.008(2)
C37 0.062(4) 0.031(3) 0.032(3) 0.004(2) -0.005(2) 0.003(2)
C86 0.055(4) 0.032(3) 0.050(3) -0.004(2) -0.023(3) -0.008(2)
C59 0.045(3) 0.037(3) 0.031(3) -0.002(2) 0.009(2) -0.004(2)
F89 0.077(4) 0.093(8) 0.100(7) -0.026(5) -0.037(5) -0.022(5)
C48 0.062(4) 0.040(3) 0.051(4) -0.005(3) 0.004(3) -0.007(3)
C2 0.035(3) 0.030(3) 0.070(4) 0.004(3) -0.006(3) 0.009(2)
F72 0.043(4) 0.044(4) 0.127(8) -0.002(4) 0.032(5) 0.001(3)
C39 0.037(3) 0.020(2) 0.046(3) -0.004(2) 0.003(2) -0.0009(19)
F73 0.065(4) 0.140(6) 0.260(10) -0.124(6) -0.042(5) 0.051(4)
F66 0.091(5) 0.023(3) 0.104(7) -0.021(4) -0.036(4) 0.004(3)
C3 0.041(3) 0.025(2) 0.077(4) -0.001(3) -0.015(3) 0.005(2)
C47 0.036(3) 0.048(3) 0.036(3) 0.008(2) 0.001(2) -0.015(2)
F70 0.106(6) 0.043(4) 0.052(4) 0.014(3) 0.033(4) 0.009(3)
F60 0.077(4) 0.060(4) 0.069(5) 0.022(3) -0.016(3) 0.027(3)
C82 0.053(3) 0.034(3) 0.033(3) -0.001(2) -0.007(2) 0.012(2)
C85 0.029(3) 0.035(3) 0.080(5) -0.012(3) -0.008(3) -0.003(2)
C49 0.038(3) 0.046(3) 0.044(3) -0.001(2) 0.005(2) -0.011(2)
C58 0.039(3) 0.048(3) 0.039(3) 0.002(2) 0.000(2) 0.011(2)
C61 0.075(5) 0.041(3) 0.038(3) 0.001(2) 0.005(3) -0.019(3)
F85A 0.088(9) 0.083(11) 0.119(11) 0.003(6) -0.058(9) 0.017(7)
C56 0.089(5) 0.031(3) 0.049(4) 0.003(3) -0.015(3) -0.014(3)
C51 0.044(3) 0.038(3) 0.030(3) 0.005(2) -0.001(2) 0.008(2)
C67 0.058(3) 0.019(2) 0.037(3) -0.006(2) 0.001(2) 0.006(2)
C62 0.057(4) 0.042(3) 0.038(3) -0.009(2) 0.010(3) -0.001(3)
C63 0.040(2) 0.0446(19) 0.059(2) -0.0026(15) -0.0137(16) -0.0018(16)
C80 0.038(3) 0.070(4) 0.039(3) 0.018(3) -0.002(2) -0.001(3)
C54 0.041(3) 0.059(4) 0.044(3) 0.004(3) 0.002(2) 0.007(3)
F65 0.088(7) 0.053(5) 0.135(10) -0.026(5) -0.056(6) -0.010(4)
C60 0.044(3) 0.079(5) 0.042(3) 0.002(3) 0.012(3) -0.002(3)
C57 0.048(3) 0.049(3) 0.036(3) 0.006(2) -0.001(2) -0.003(3)
C24 0.061(4) 0.064(4) 0.053(4) -0.030(3) 0.005(3) -0.007(3)
F88 0.079(5) 0.062(3) 0.092(4) 0.012(3) -0.007(3) -0.028(4)
C87 0.056(4) 0.069(4) 0.056(4) 0.007(3) 0.001(3) -0.015(3)
F71 0.086(7) 0.037(5) 0.207(18) 0.004(7) 0.078(10) -0.002(4)
C88 0.075(5) 0.058(4) 0.037(3) 0.006(3) 0.004(3) 0.017(3)
C22 0.042(3) 0.075(5) 0.057(4) -0.027(3) 0.016(3) -0.012(3)
C53 0.056(4) 0.108(7) 0.042(4) -0.004(4) 0.007(3) -0.016(4)
C42 0.056(5) 0.025(11) 0.042(8) 0.010(7) 0.005(6) 0.003(5)
C45A 0.047(4) 0.031(4) 0.022(4) -0.019(3) 0.005(3) -0.006(3)
C23 0.059(4) 0.088(5) 0.053(4) -0.032(4) 0.019(3) -0.016(4)
C44 0.036(5) 0.055(6) 0.018(4) -0.007(4) 0.010(3) -0.010(4)
C70 0.072(5) 0.057(4) 0.081(5) -0.032(4) -0.003(4) -0.008(4)
C68 0.090(3) 0.045(2) 0.044(3) -0.009(2) 0.009(2) -0.0012(18)
C69 0.170(11) 0.033(3) 0.083(6) -0.022(4) -0.064(6) 0.026(5)
C40 0.060(8) 0.039(7) 0.084(10) -0.032(7) -0.035(7) 0.012(7)
C52 0.064(6) 0.044(5) 0.046(6) 0.006(5) -0.004(5) 0.013(4)
C41 0.056(6) 0.022(5) 0.128(13) -0.006(5) 0.019(7) -0.008(4)
C66A 0.060(3) 0.056(3) 0.071(3) -0.012(2) -0.017(3) -0.011(3)
F62 0.092(4) 0.229(7) 0.043(2) 0.041(3) -0.020(2) -0.074(4)
C64A 0.045(4) 0.067(5) 0.072(4) 0.018(3) -0.010(3) -0.011(4)
F88A 0.096(8) 0.090(7) 0.061(3) -0.019(4) -0.012(4) -0.017(6)
F87A 0.051(6) 0.049(4) 0.084(6) 0.006(4) 0.004(4) 0.007(4)
C65 0.081(4) 0.077(4) 0.085(4) 0.025(3) -0.038(4) -0.011(4)
F70A 0.075(9) 0.071(9) 0.093(10) -0.027(8) 0.022(7) -0.049(7)
C41A 0.056(6) 0.023(6) 0.128(13) -0.006(6) 0.020(7) -0.008(5)
F72A 0.036(7) 0.108(14) 0.134(15) -0.068(11) 0.023(7) -0.002(8)
F71A 0.132(15) 0.047(10) 0.083(11) 0.012(7) 0.072(11) -0.002(9)
F66A 0.060(7) 0.073(12) 0.057(8) -0.034(9) 0.002(5) -0.011(6)
C40A 0.061(14) 0.050(15) 0.076(18) -0.021(13) -0.015(11) -0.006(13)
F64A 0.054(8) 0.148(19) 0.065(9) -0.012(10) -0.021(6) 0.003(10)
F65A 0.094(9) 0.058(8) 0.047(6) -0.003(5) 0.013(5) -0.027(6)
C42A 0.056(5) 0.025(11) 0.042(8) 0.009(8) 0.005(6) 0.003(5)
F67A 0.093(16) 0.039(9) 0.067(11) -0.001(7) 0.034(9) 0.034(8)
F68A 0.092(9) 0.068(13) 0.051(7) -0.013(7) -0.010(6) 0.004(7)
F69A 0.070(8) 0.032(6) 0.093(12) 0.006(7) 0.023(8) 0.013(5)
F42 0.056(2) 0.065(3) 0.038(2) -0.014(2) 0.0121(19) -0.003(2)
F44A 0.071(3) 0.072(3) 0.060(3) 0.008(3) 0.005(3) -0.011(3)
F40 0.059(4) 0.066(4) 0.069(4) -0.010(3) -0.008(3) 0.016(3)
F41 0.061(3) 0.055(3) 0.059(3) -0.004(3) 0.000(3) -0.001(3)
F43A 0.060(3) 0.078(3) 0.050(2) 0.005(2) 0.006(2) -0.017(2)
F45A 0.055(3) 0.083(4) 0.054(3) 0.009(3) -0.010(3) -0.028(3)
C45 0.053(4) 0.038(4) 0.030(4) -0.015(3) 0.004(3) -0.004(3)
C44A 0.043(5) 0.062(6) 0.027(4) -0.005(4) 0.004(3) -0.009(4)
F37 0.050(3) 0.077(5) 0.022(2) -0.004(3) -0.0019(19) -0.009(4)
F39 0.063(5) 0.037(3) 0.058(5) 0.023(3) -0.024(3) -0.006(3)
O12 0.043(8) 0.029(7) 0.019(11) -0.010(5) 0.012(6) -0.006(5)
C65A 0.051(6) 0.051(3) 0.069(6) 0.010(3) -0.005(4) 0.005(3)
C66 0.058(3) 0.053(2) 0.067(3) -0.010(2) -0.013(2) -0.014(2)
C64 0.047(3) 0.103(5) 0.077(3) -0.038(4) -0.004(3) -0.008(4)
F82 0.049(4) 0.104(5) 0.172(9) -0.069(5) 0.008(5) -0.002(4)
F84A 0.050(9) 0.101(8) 0.066(4) 0.003(5) 0.014(4) -0.027(7)
F82A 0.066(6) 0.068(5) 0.141(10) 0.034(4) -0.003(6) -0.015(4)
F90A 0.086(6) 0.040(4) 0.129(11) -0.015(4) -0.029(7) -0.013(4)
F87 0.090(5) 0.097(5) 0.068(3) 0.029(4) -0.037(3) -0.027(4)
F86 0.095(8) 0.067(4) 0.111(9) 0.035(4) -0.047(6) -0.008(5)
F85 0.081(4) 0.093(9) 0.105(8) 0.018(5) -0.052(4) -0.002(4)
F89A 0.080(5) 0.087(9) 0.113(13) 0.003(7) -0.042(7) -0.042(6)
F83 0.041(3) 0.101(7) 0.106(8) -0.022(7) -0.005(3) -0.006(4)
F117 0.152(17) 0.041(7) 0.060(10) -0.023(7) -0.020(10) 0.032(8)
F115 0.088(13) 0.097(13) 0.095(15) 0.034(11) -0.007(10) 0.058(10)
F118 0.136(19) 0.025(7) 0.13(2) 0.037(12) 0.021(17) 0.011(9)
C90 0.065(6) 0.045(5) 0.047(6) 0.006(5) -0.005(5) 0.013(4)

loop_
_atom_type_symbol
_atom_type_description
_atom_type_scat_dispersion_real
_atom_type_scat_dispersion_imag
_atom_type_scat_source
C C 0.0033 0.0016 'International Tables Vol C Tables 4.2.6.8 and 6.1.1.4'
H H 0.0000 0.0000 'International Tables Vol C Tables 4.2.6.8 and 6.1.1.4'
Al Al 0.0645 0.0514 'International Tables Vol C Tables 4.2.6.8 and 6.1.1.4'
Cl Cl 0.1484 0.1585 'International Tables Vol C Tables 4.2.6.8 and 6.1.1.4'
F F 0.0171 0.0103 'International Tables Vol C Tables 4.2.6.8 and 6.1.1.4'
O O 0.0106 0.0060 'International Tables Vol C Tables 4.2.6.8 and 6.1.1.4'
S S 0.1246 0.1234 'International Tables Vol C Tables 4.2.6.8 and 6.1.1.4'

loop_
_geom_angle_atom_site_label_1
_geom_angle_atom_site_label_2
_geom_angle_atom_site_label_3
_geom_angle
_geom_angle_site_symmetry_1
_geom_angle_site_symmetry_3
_geom_angle_publ_flag
C31 S5 C34 107.5(2) . . ?
C33 S6 C30 107.3(2) . . ?
C5 S2 C8 107.8(2) . . ?
C7 S1 C6 107.2(2) . . ?
C19 S4 C21 106.9(2) . . ?
C26 S3 C18 107.4(2) . . ?
O2 Al1 O1 106.63(16) . . ?
O2 Al1 O3 113.81(17) . . ?
O3 Al1 O1 107.26(16) . . ?
O4 Al1 O1 110.78(16) . . ?
O4 Al1 O2 108.93(16) . . ?
O4 Al1 O3 109.39(17) . . ?
O8 Al2 O6 106.03(17) . . ?
O5 Al2 O8 107.18(17) . . ?
O5 Al2 O6 113.78(18) . . ?
O7 Al2 O8 114.48(19) . . ?
O7 Al2 O5 107.89(18) . . ?
O7 Al2 O6 107.65(18) . . ?
O9 Al3 O12 123.7(6) . . ?
O10 Al3 O9 108.9(2) . . ?
O10 Al3 O11 110.4(2) . . ?
O10 Al3 O12A 109.8(3) . . ?
O10 Al3 O12 115.3(5) . . ?
O11 Al3 O9 110.4(2) . . ?
O11 Al3 O12A 111.1(4) . . ?
O11 Al3 O12 85.2(7) . . ?
O12A Al3 O9 106.2(3) . . ?
C75 O1 Al1 145.2(3) . . ?
C79 O2 Al1 148.0(3) . . ?
C83 O3 Al1 147.1(3) . . ?
C55 O8 Al2 146.2(3) . . ?
C71 O4 Al1 149.9(3) . . ?
C67 O5 Al2 150.6(4) . . ?
C59 O6 Al2 147.8(4) . . ?
C63 O7 Al2 148.6(4) . . ?
C51 O9 Al3 151.1(4) . . ?
C47 O10 Al3 151.8(4) . . ?
C43 O11 Al3 156.0(5) . . ?
C20 C15 C16 119.8(4) . . ?
C20 C15 C14 127.2(4) . . ?
C16 C15 C14 113.0(4) . . ?
C7 C12 H12 120.0 . . ?
C11 C12 H12 120.0 . . ?
C11 C12 C7 120.0(4) . . ?
C27 C32 H32 120.4 . . ?
C27 C32 C31 119.2(4) . . ?
C31 C32 H32 120.4 . . ?
C15 C20 H20 120.2 . . ?
C15 C20 C19 119.7(4) . . ?
C19 C20 H20 120.2 . . ?
C30 C29 H29 120.3 . . ?
C28 C29 H29 120.3 . . ?
C28 C29 C30 119.4(4) . . ?
C15 C16 C13 114.0(4) . . ?
C17 C16 C15 121.5(4) . . ?
C17 C16 C13 124.4(4) . . ?
C12 C7 S1 114.1(3) . . ?
C8 C7 S1 126.8(4) . . ?
C8 C7 C12 119.0(4) . . ?
C29 C30 S6 113.4(3) . . ?
C31 C30 S6 126.8(3) . . ?
C31 C30 C29 119.8(4) . . ?
C32 C27 C28 120.4(4) . . ?
C32 C27 C14 126.2(4) . . ?
C28 C27 C14 113.4(4) . . ?
F4 C78 F6 106.7(4) . . ?
F4 C78 F5 107.7(4) . . ?
F4 C78 C75 111.1(4) . . ?
F6 C78 F5 107.7(4) . . ?
F6 C78 C75 110.7(4) . . ?
F5 C78 C75 112.7(4) . . ?
C16 C17 H17 120.5 . . ?
C16 C17 C18 119.1(4) . . ?
C18 C17 H17 120.5 . . ?
C9 C10 C11 120.5(4) . . ?
C9 C10 C14 126.5(4) . . ?
C11 C10 C14 112.9(4) . . ?
C7 C8 S2 125.5(3) . . ?
C7 C8 C9 120.5(4) . . ?
C9 C8 S2 114.0(3) . . ?
C29 C28 C27 120.8(4) . . ?
C29 C28 C13 125.9(4) . . ?
C27 C28 C13 113.2(4) . . ?
C10 C9 C8 119.5(4) . . ?
C10 C9 H9 120.3 . . ?
C8 C9 H9 120.3 . . ?
O1 C75 C78 110.7(3) . . ?
O1 C75 C76 110.8(3) . . ?
O1 C75 C77 108.0(4) . . ?
C78 C75 C76 108.1(4) . . ?
C77 C75 C78 109.9(3) . . ?
C77 C75 C76 109.3(3) . . ?
C12 C11 C10 120.3(4) . . ?
C12 C11 C13 126.0(4) . . ?
C10 C11 C13 113.6(4) . . ?
C32 C31 S5 114.4(3) . . ?
C30 C31 S5 125.5(3) . . ?
C30 C31 C32 120.1(4) . . ?
C15 C14 C10 106.1(3) . . ?
C15 C14 H14 113.2 . . ?
C27 C14 C15 105.2(3) . . ?
C27 C14 C10 105.2(3) . . ?
C27 C14 H14 113.2 . . ?
C10 C14 H14 113.2 . . ?
C16 C13 C11 106.2(3) . . ?
C16 C13 H13 113.5 . . ?
C28 C13 C16 103.0(3) . . ?
C28 C13 C11 106.2(3) . . ?
C28 C13 H13 113.5 . . ?
C11 C13 H13 113.5 . . ?
C20 C19 S4 114.6(3) . . ?
C20 C19 C18 120.1(4) . . ?
C18 C19 S4 125.3(3) . . ?
C39 O12A Al3 147.1(7) . . ?
F1 C76 F3 107.4(4) . . ?
F1 C76 F2 106.7(4) . . ?
F1 C76 C75 112.3(4) . . ?
F3 C76 C75 110.1(4) . . ?
F2 C76 F3 107.9(4) . . ?
F2 C76 C75 112.3(4) . . ?
C33 C34 S5 126.6(4) . . ?
C33 C34 C35 119.2(5) . . ?
C35 C34 S5 114.2(4) . . ?
C44 F43 F42 103.8(7) . . ?
O2 C79 C81 107.7(4) . . ?
O2 C79 C82 111.1(4) . . ?
O2 C79 C80 111.0(4) . . ?
C81 C79 C82 106.8(4) . . ?
C80 C79 C81 110.9(4) . . ?
C80 C79 C82 109.2(4) . . ?
C17 C18 S3 113.5(3) . . ?
C19 C18 S3 126.9(4) . . ?
C19 C18 C17 119.5(4) . . ?
C5 C6 S1 126.1(4) . . ?
C5 C6 C1 119.5(5) . . ?
C1 C6 S1 114.4(4) . . ?
C34 C33 S6 126.0(4) . . ?
C34 C33 C38 119.3(4) . . ?
C38 C33 S6 114.7(4) . . ?
C34 C35 H35 120.3 . . ?
C36 C35 C34 119.5(5) . . ?
C36 C35 H35 120.3 . . ?
C33 C38 H38 119.7 . . ?
C37 C38 C33 120.6(5) . . ?
C37 C38 H38 119.7 . . ?
C25 C26 S3 113.8(4) . . ?
C21 C26 S3 126.1(4) . . ?
C21 C26 C25 120.0(5) . . ?
O4 C71 C73 108.1(4) . . ?
O4 C71 C74 112.0(4) . . ?
O4 C71 C72 109.6(4) . . ?
C74 C71 C73 108.2(4) . . ?
C74 C71 C72 109.1(4) . . ?
C72 C71 C73 109.8(4) . . ?
O11 C43 C46 110.4(4) . . ?
O11 C43 C45A 104.0(5) . . ?
O11 C43 C44 112.8(6) . . ?
O11 C43 C45 134.7(7) . . ?
O11 C43 C44A 88.5(5) . . ?
C46 C43 C45A 112.1(5) . . ?
C46 C43 C44 111.4(6) . . ?
C46 C43 C44A 105.6(5) . . ?
C45 C43 C46 103.1(6) . . ?
C45 C43 C44 80.7(7) . . ?
C44A C43 C45A 132.4(6) . . ?
F21 C81 F19 108.8(4) . . ?
F21 C81 F20 108.7(4) . . ?
F21 C81 C79 110.8(4) . . ?
F19 C81 C79 109.9(4) . . ?
F20 C81 F19 106.4(4) . . ?
F20 C81 C79 112.1(4) . . ?
O3 C83 C84 109.8(4) . . ?
O3 C83 C86 111.4(4) . . ?
O3 C83 C85 108.0(4) . . ?
C84 C83 C85 107.8(4) . . ?
C86 C83 C84 109.4(4) . . ?
C86 C83 C85 110.3(5) . . ?
C5 C4 H4 119.2 . . ?
C3 C4 H4 119.2 . . ?
C3 C4 C5 121.6(5) . . ?
F15 C73 F14 106.9(4) . . ?
F15 C73 C71 110.7(4) . . ?
F14 C73 C71 110.4(4) . . ?
F13 C73 F15 107.9(4) . . ?
F13 C73 F14 107.6(4) . . ?
F13 C73 C71 113.0(4) . . ?
O8 C55 C58 110.2(4) . . ?
O8 C55 C56 111.4(5) . . ?
O8 C55 C57 109.6(4) . . ?
C56 C55 C58 108.2(5) . . ?
C57 C55 C58 107.4(4) . . ?
C57 C55 C56 109.9(5) . . ?
F10 C74 F12 107.3(4) . . ?
F10 C74 F11 107.9(5) . . ?
F10 C74 C71 109.7(4) . . ?
F12 C74 F11 107.5(4) . . ?
F12 C74 C71 111.3(4) . . ?
F11 C74 C71 112.9(4) . . ?
F28 C84 F29 107.6(5) . . ?
F28 C84 C83 109.3(4) . . ?
F30 C84 F28 108.2(5) . . ?
F30 C84 F29 108.0(5) . . ?
F30 C84 C83 112.6(5) . . ?
F29 C84 C83 111.0(5) . . ?
C35 C36 H36 119.5 . . ?
C35 C36 C37 121.1(5) . . ?
C37 C36 H36 119.5 . . ?
C6 C5 S2 125.7(4) . . ?
C4 C5 S2 115.7(4) . . ?
C4 C5 C6 118.6(5) . . ?
C6 C1 H1 120.0 . . ?
C2 C1 C6 119.9(5) . . ?
C2 C1 H1 120.0 . . ?
C26 C25 H25 120.0 . . ?
C24 C25 C26 120.0(6) . . ?
C24 C25 H25 120.0 . . ?
C26 C21 S4 127.0(4) . . ?
C26 C21 C22 119.6(5) . . ?
C22 C21 S4 113.4(4) . . ?
F8 C77 C75 112.5(4) . . ?
F7 C77 F8 106.9(4) . . ?
F7 C77 F9 107.8(4) . . ?
F7 C77 C75 110.9(3) . . ?
F9 C77 F8 107.3(4) . . ?
F9 C77 C75 111.1(4) . . ?
F18 C72 F17 107.7(5) . . ?
F18 C72 C71 110.6(4) . . ?
F16 C72 F18 107.9(5) . . ?
F16 C72 F17 106.8(4) . . ?
F16 C72 C71 113.0(5) . . ?
F17 C72 C71 110.6(5) . . ?
F38 C46 F39A 89.2(7) . . ?
F38 C46 F37A 119.4(7) . . ?
F38 C46 C43 112.1(5) . . ?
F38 C46 F37 100.2(5) . . ?
F38 C46 F39 114.3(6) . . ?
F39A C46 C43 109.7(7) . . ?
F37A C46 F39A 100.6(8) . . ?
F37A C46 C43 119.6(7) . . ?
F37 C46 C43 109.1(5) . . ?
F39 C46 C43 110.4(5) . . ?
F39 C46 F37 110.2(6) . . ?
F50 C50 C47 110.6(5) . . ?
F49 C50 F50 107.5(5) . . ?
F49 C50 F51 107.4(5) . . ?
F49 C50 C47 111.7(4) . . ?
F51 C50 F50 106.4(4) . . ?
F51 C50 C47 112.9(5) . . ?
C38 C37 C36 120.3(5) . . ?
C38 C37 H37 119.9 . . ?
C36 C37 H37 119.9 . . ?
F31 C86 F32 107.6(6) . . ?
F31 C86 F33 107.1(5) . . ?
F31 C86 C83 111.3(5) . . ?
F32 C86 F33 107.1(5) . . ?
F32 C86 C83 110.9(4) . . ?
F33 C86 C83 112.6(5) . . ?
O6 C59 C61 110.0(4) . . ?
O6 C59 C62 111.0(5) . . ?
O6 C59 C60 109.5(5) . . ?
C62 C59 C61 107.3(5) . . ?
C60 C59 C61 109.4(5) . . ?
C60 C59 C62 109.5(5) . . ?
F53 C48 C47 112.2(5) . . ?
F54 C48 F53 107.8(6) . . ?
F54 C48 F52 108.2(5) . . ?
F54 C48 C47 111.7(5) . . ?
F52 C48 F53 106.9(5) . . ?
F52 C48 C47 109.8(5) . . ?
C1 C2 H2 119.8 . . ?
C1 C2 C3 120.4(5) . . ?
C3 C2 H2 119.8 . . ?
O12A C39 C42 107.3(9) . . ?
O12A C39 C40 106.0(8) . . ?
O12A C39 C41 109.8(6) . . ?
C42 C39 C41 108.7(14) . . ?
C40 C39 C42 107.1(16) . . ?
C40 C39 C41 117.4(10) . . ?
C40A C39 C41A 107.2(13) . . ?
C40A C39 C42A 114(3) . . ?
C42A C39 C41A 107.5(17) . . ?
O12 C39 C41A 101.5(10) . . ?
O12 C39 C40A 112.8(15) . . ?
O12 C39 C42A 113(3) . . ?
C4 C3 C2 119.9(5) . . ?
C4 C3 H3 120.0 . . ?
C2 C3 H3 120.0 . . ?
O10 C47 C50 110.5(5) . . ?
O10 C47 C48 111.5(5) . . ?
O10 C47 C49 106.6(4) . . ?
C50 C47 C49 109.9(5) . . ?
C48 C47 C50 109.7(5) . . ?
C48 C47 C49 108.6(5) . . ?
F24 C82 F23 109.9(5) . . ?
F24 C82 F22 107.2(5) . . ?
F24 C82 C79 110.0(4) . . ?
F23 C82 C79 108.9(5) . . ?
F22 C82 F23 109.1(4) . . ?
F22 C82 C79 111.6(4) . . ?
F34 C85 C83 109.0(5) . . ?
F35 C85 F34 107.1(5) . . ?
F35 C85 C83 112.7(5) . . ?
F36 C85 F34 107.3(5) . . ?
F36 C85 F35 109.0(6) . . ?
F36 C85 C83 111.5(5) . . ?
F48 C49 C47 111.0(5) . . ?
F47 C49 F48 106.4(5) . . ?
F47 C49 C47 112.9(5) . . ?
F46 C49 F48 107.5(5) . . ?
F46 C49 F47 107.6(5) . . ?
F46 C49 C47 111.1(5) . . ?
F101 C58 F102 108.5(5) . . ?
F101 C58 F100 107.5(5) . . ?
F101 C58 C55 110.6(4) . . ?
F102 C58 F100 107.4(4) . . ?
F102 C58 C55 112.0(5) . . ?
F100 C58 C55 110.6(5) . . ?
F99 C61 C59 110.2(5) . . ?
F97 C61 F99 107.2(6) . . ?
F97 C61 F98 107.8(5) . . ?
F97 C61 C59 113.7(5) . . ?
F98 C61 F99 107.8(5) . . ?
F98 C61 C59 109.8(5) . . ?
F103 C56 C55 109.4(5) . . ?
F105 C56 F103 107.2(6) . . ?
F105 C56 C55 113.2(5) . . ?
F104 C56 F103 106.7(6) . . ?
F104 C56 F105 109.5(6) . . ?
F104 C56 C55 110.5(6) . . ?
O9 C51 C54 112.5(5) . . ?
O9 C51 C53 108.0(5) . . ?
O9 C51 C52 114.2(6) . . ?
O9 C51 C90 91.9(6) . . ?
C54 C51 C53 108.2(5) . . ?
C54 C51 C90 108.7(7) . . ?
C53 C51 C90 126.5(8) . . ?
C52 C51 C54 110.4(5) . . ?
C52 C51 C53 102.9(6) . . ?
O5 C67 C70 110.2(5) . . ?
O5 C67 C68 111.6(5) . . ?
O5 C67 C69 110.1(5) . . ?
C68 C67 C70 104.1(6) . . ?
C69 C67 C70 105.6(7) . . ?
C69 C67 C68 114.9(6) . . ?
F92 C62 F93 107.3(5) . . ?
F92 C62 F91 108.0(5) . . ?
F92 C62 C59 112.0(5) . . ?
F93 C62 F91 108.3(5) . . ?
F93 C62 C59 111.2(5) . . ?
F91 C62 C59 110.0(5) . . ?
O7 C63 C66A 108.5(8) . . ?
O7 C63 C64A 110.6(8) . . ?
O7 C63 C65 109.1(7) . . ?
O7 C63 C65A 108.7(8) . . ?
O7 C63 C66 107.7(6) . . ?
O7 C63 C64 112.8(7) . . ?
C66A C63 C64A 116.2(12) . . ?
C66A C63 C65A 108.4(12) . . ?
C64A C63 C65A 104.2(10) . . ?
C65 C63 C66 108.4(9) . . ?
C64 C63 C65 112.3(10) . . ?
C64 C63 C66 106.4(9) . . ?
F26 C80 F27 108.6(5) . . ?
F26 C80 F25 106.1(5) . . ?
F26 C80 C79 111.6(5) . . ?
F27 C80 C79 109.3(5) . . ?
F25 C80 F27 108.6(5) . . ?
F25 C80 C79 112.5(5) . . ?
F56 C54 F57 107.1(6) . . ?
F56 C54 F55 106.9(6) . . ?
F56 C54 C51 112.1(5) . . ?
F57 C54 F55 105.8(6) . . ?
F57 C54 C51 114.4(5) . . ?
F55 C54 C51 110.0(6) . . ?
F95 C60 F94 108.9(6) . . ?
F95 C60 F96 107.5(6) . . ?
F95 C60 C59 110.4(5) . . ?
F94 C60 C59 110.5(6) . . ?
F96 C60 F94 106.4(5) . . ?
F96 C60 C59 113.0(6) . . ?
F108 C57 F106 108.0(5) . . ?
F108 C57 F107 106.7(5) . . ?
F108 C57 C55 110.5(5) . . ?
F106 C57 F107 108.3(5) . . ?
F106 C57 C55 112.7(5) . . ?
F107 C57 C55 110.3(5) . . ?
C25 C24 H24 119.8 . . ?
C25 C24 C23 120.3(6) . . ?
C23 C24 H24 119.8 . . ?
Cl1 C87 H87A 109.1 . . ?
Cl1 C87 H87B 109.1 . . ?
H87A C87 H87B 107.9 . . ?
C88 C87 Cl1 112.4(5) . . ?
C88 C87 H87A 109.1 . . ?
C88 C87 H87B 109.1 . . ?
Cl2 C88 H88A 109.0 . . ?
Cl2 C88 H88B 109.0 . . ?
C87 C88 Cl2 112.9(5) . . ?
C87 C88 H88A 109.0 . . ?
C87 C88 H88B 109.0 . . ?
H88A C88 H88B 107.8 . . ?
C21 C22 H22 120.2 . . ?
C23 C22 C21 119.5(6) . . ?
C23 C22 H22 120.2 . . ?
F63 C53 F61 109.2(7) . . ?
F63 C53 C51 109.3(6) . . ?
F61 C53 C51 108.7(6) . . ?
F62 C53 F63 107.7(6) . . ?
F62 C53 F61 108.4(7) . . ?
F62 C53 C51 113.5(7) . . ?
F67 C42 F69 110(2) . . ?
F67 C42 F68 105.5(15) . . ?
F67 C42 C39 119(2) . . ?
F69 C42 C39 108.5(12) . . ?
F68 C42 F69 102(2) . . ?
F68 C42 C39 110(2) . . ?
F42A C45A C43 110.5(7) . . ?
F40A C45A F42A 106.9(7) . . ?
F40A C45A F41A 107.3(8) . . ?
F40A C45A C43 113.8(7) . . ?
F41A C45A F42A 107.8(7) . . ?
F41A C45A C43 110.3(6) . . ?
C24 C23 H23 119.8 . . ?
C22 C23 C24 120.4(6) . . ?
C22 C23 H23 119.8 . . ?
F45 C44 F44 108.6(10) . . ?
F45 C44 C43 112.7(8) . . ?
F45 C44 C45 107.0(9) . . ?
F44 C44 C43 106.8(8) . . ?
F44 C44 C45 142.6(9) . . ?
F43 C44 F45 104.2(9) . . ?
F43 C44 F44 108.9(8) . . ?
F43 C44 C43 115.3(9) . . ?
F43 C44 C45 72.2(7) . . ?
C43 C44 C45 47.5(5) . . ?
F78 C70 F77 110.7(7) . . ?
F78 C70 F76 110.2(7) . . ?
F78 C70 C67 112.3(6) . . ?
F77 C70 F76 107.5(6) . . ?
F77 C70 C67 111.6(6) . . ?
F76 C70 C67 104.3(6) . . ?
F80 C68 F81 107.3(6) . . ?
F80 C68 C67 109.2(6) . . ?
F81 C68 C67 109.0(6) . . ?
F79 C68 F80 110.4(6) . . ?
F79 C68 F81 107.4(6) . . ?
F79 C68 C67 113.4(6) . . ?
F75 C69 F73 100.7(8) . . ?
F75 C69 C67 116.9(6) . . ?
F74 C69 F75 114.8(8) . . ?
F74 C69 F73 102.9(8) . . ?
F74 C69 C67 117.6(7) . . ?
C67 C69 F73 99.5(8) . . ?
F64 C40 C39 114.6(12) . . ?
F64 C40 F66 109.9(11) . . ?
F64 C40 F65 115.3(12) . . ?
F66 C40 C39 107.4(10) . . ?
F66 C40 F65 106.7(12) . . ?
F65 C40 C39 102.3(10) . . ?
F59 C52 C51 111.5(7) . . ?
F58 C52 F59 107.6(8) . . ?
F58 C52 C51 109.7(7) . . ?
F60 C52 F59 106.3(8) . . ?
F60 C52 F58 106.9(7) . . ?
F60 C52 C51 114.4(8) . . ?
F72 C41 C39 107.0(10) . . ?
F72 C41 F71 105.2(11) . . ?
F70 C41 F72 111.2(10) . . ?
F70 C41 C39 113.5(9) . . ?
F70 C41 F71 114.3(13) . . ?
F71 C41 C39 105.0(9) . . ?
C63 C66A F89A 100.4(15) . . ?
F88A C66A C63 116.0(16) . . ?
F88A C66A F90A 114.1(18) . . ?
F88A C66A F89A 133.7(16) . . ?
F90A C66A C63 102.9(15) . . ?
F90A C66A F89A 82.0(16) . . ?
F83A C64A C63 118.1(17) . . ?
F83A C64A F84A 108(2) . . ?
F83A C64A F82A 99.4(18) . . ?
F84A C64A C63 110.1(15) . . ?
F82A C64A C63 108.2(14) . . ?
F82A C64A F84A 113.3(18) . . ?
F87 C65 C63 109.6(11) . . ?
F87 C65 F85 123.6(12) . . ?
F86 C65 C63 107.9(11) . . ?
F86 C65 F87 113.2(14) . . ?
F86 C65 F85 95.4(15) . . ?
F85 C65 C63 105.8(13) . . ?
F70A C41A C39 113.8(11) . . ?
F72A C41A C39 111.9(13) . . ?
F72A C41A F70A 105.3(16) . . ?
F72A C41A F71A 111.4(17) . . ?
F71A C41A C39 112.9(13) . . ?
F71A C41A F70A 100.9(15) . . ?
F66A C40A C39 112.5(19) . . ?
F64A C40A C39 112.4(19) . . ?
F64A C40A F66A 103.2(19) . . ?
F65A C40A C39 109.6(17) . . ?
F65A C40A F66A 108(2) . . ?
F65A C40A F64A 111(2) . . ?
F67A C42A C39 100(3) . . ?
F68A C42A C39 114(4) . . ?
F68A C42A F67A 124(3) . . ?
F68A C42A F69A 109(3) . . ?
F69A C42A C39 111(3) . . ?
F69A C42A F67A 97(4) . . ?
C45 F42 F43 78.2(7) . . ?
C43 C45 C44 51.8(5) . . ?
F42 C45 C43 115.5(9) . . ?
F42 C45 C44 90.8(8) . . ?
F40 C45 C43 107.3(8) . . ?
F40 C45 C44 75.6(8) . . ?
F40 C45 F42 110.9(9) . . ?
F41 C45 C43 114.0(10) . . ?
F41 C45 C44 163.5(10) . . ?
F41 C45 F42 104.2(10) . . ?
F41 C45 F40 104.5(11) . . ?
F44A C44A C43 113.9(8) . . ?
F44A C44A F45A 121.1(11) . . ?
F43A C44A C43 116.3(9) . . ?
F43A C44A F44A 98.4(9) . . ?
F43A C44A F45A 99.7(9) . . ?
F45A C44A C43 106.7(9) . . ?
C39 O12 Al3 145.3(15) . . ?
F86A C65A F85A 95(2) . . ?
F86A C65A C63 105.2(14) . . ?
C63 C65A F85A 97.3(14) . . ?
F87A C65A F86A 111.5(17) . . ?
F87A C65A F85A 125.4(16) . . ?
F87A C65A C63 118.6(16) . . ?
F90 C66 F89 102.4(11) . . ?
F90 C66 C63 108.6(9) . . ?
F89 C66 C63 104.5(10) . . ?
F88 C66 F90 107.0(10) . . ?
F88 C66 F89 121.6(11) . . ?
F88 C66 C63 111.9(9) . . ?
F84 C64 C63 108.8(11) . . ?
F84 C64 F82 111.8(13) . . ?
F82 C64 C63 103.9(12) . . ?
F83 C64 F84 117.1(16) . . ?
F83 C64 C63 112.6(12) . . ?
F83 C64 F82 101.7(13) . . ?
F117 C90 C51 109.4(16) . . ?
F117 C90 F115 112(2) . . ?
F117 C90 F118 110(2) . . ?
F115 C90 C51 105.4(18) . . ?
F115 C90 F118 117.0(19) . . ?
F118 C90 C51 102.8(18) . . ?

loop_
_geom_bond_atom_site_label_1
_geom_bond_atom_site_label_2
_geom_bond_distance
_geom_bond_site_symmetry_2
_geom_bond_publ_flag
S5 C31 1.715(4) . ?
S5 C34 1.727(5) . ?
S6 C30 1.721(4) . ?
S6 C33 1.719(5) . ?
S2 C8 1.727(4) . ?
S2 C5 1.721(5) . ?
S1 C7 1.718(5) . ?
S1 C6 1.724(5) . ?
S4 C19 1.726(5) . ?
S4 C21 1.733(5) . ?
S3 C18 1.714(5) . ?
S3 C26 1.714(5) . ?
Al1 O1 1.730(3) . ?
Al1 O2 1.726(3) . ?
Al1 O3 1.726(3) . ?
Al1 O4 1.722(3) . ?
Al2 O8 1.731(4) . ?
Al2 O5 1.720(3) . ?
Al2 O6 1.739(4) . ?
Al2 O7 1.716(4) . ?
Al3 O9 1.716(4) . ?
Al3 O10 1.698(4) . ?
Al3 O11 1.704(4) . ?
Al3 O12A 1.709(5) . ?
Al3 O12 1.755(12) . ?
Cl1 C87 1.780(7) . ?
Cl2 C88 1.798(7) . ?
F1 C76 1.327(6) . ?
F4 C78 1.324(5) . ?
F6 C78 1.338(5) . ?
F3 C76 1.332(5) . ?
F2 C76 1.331(5) . ?
F8 C77 1.343(5) . ?
F7 C77 1.331(5) . ?
F9 C77 1.333(5) . ?
O1 C75 1.353(5) . ?
F21 C81 1.333(6) . ?
F19 C81 1.341(6) . ?
F5 C78 1.338(5) . ?
O2 C79 1.344(5) . ?
F15 C73 1.326(6) . ?
F24 C82 1.330(7) . ?
F14 C73 1.343(7) . ?
F18 C72 1.324(6) . ?
F28 C84 1.331(7) . ?
F23 C82 1.336(6) . ?
O3 C83 1.341(6) . ?
O8 C55 1.345(6) . ?
F20 C81 1.336(6) . ?
F10 C74 1.325(6) . ?
F26 C80 1.331(7) . ?
F30 C84 1.318(6) . ?
F50 C50 1.336(7) . ?
O4 C71 1.350(5) . ?
O5 C67 1.344(6) . ?
F12 C74 1.327(6) . ?
F11 C74 1.333(6) . ?
F48 C49 1.338(7) . ?
F92 C62 1.310(7) . ?
F29 C84 1.332(7) . ?
F16 C72 1.322(7) . ?
O6 C59 1.341(6) . ?
F47 C49 1.335(6) . ?
F101 C58 1.313(7) . ?
F99 C61 1.344(8) . ?
F31 C86 1.322(7) . ?
F38 C46 1.305(6) . ?
F34 C85 1.343(7) . ?
F35 C85 1.324(6) . ?
F108 C57 1.323(7) . ?
F22 C82 1.331(6) . ?
F49 C50 1.318(7) . ?
F27 C80 1.372(8) . ?
O7 C63 1.356(7) . ?
F51 C50 1.335(7) . ?
F13 C73 1.326(6) . ?
F32 C86 1.323(7) . ?
F36 C85 1.306(8) . ?
F17 C72 1.334(8) . ?
F75 C69 1.318(8) . ?
F56 C54 1.307(7) . ?
F53 C48 1.354(8) . ?
F103 C56 1.351(8) . ?
F102 C58 1.329(6) . ?
F46 C49 1.330(7) . ?
F54 C48 1.319(8) . ?
F106 C57 1.329(7) . ?
F95 C60 1.318(8) . ?
F100 C58 1.342(6) . ?
F25 C80 1.358(7) . ?
F93 C62 1.341(6) . ?
F97 C61 1.316(7) . ?
F78 C70 1.259(9) . ?
F33 C86 1.333(7) . ?
F98 C61 1.326(7) . ?
F67 C42 1.18(4) . ?
F91 C62 1.342(7) . ?
F107 C57 1.329(7) . ?
F52 C48 1.335(8) . ?
F94 C60 1.337(9) . ?
F77 C70 1.332(8) . ?
F80 C68 1.369(9) . ?
O9 C51 1.325(7) . ?
F105 C56 1.334(8) . ?
O10 C47 1.349(6) . ?
F96 C60 1.334(7) . ?
F104 C56 1.297(9) . ?
F81 C68 1.375(9) . ?
F45 C44 1.338(15) . ?
O11 C43 1.297(6) . ?
C15 C20 1.377(6) . ?
C15 C16 1.411(6) . ?
C15 C14 1.520(6) . ?
C12 H12 0.9300 . ?
C12 C7 1.417(6) . ?
C12 C11 1.359(6) . ?
C32 H32 0.9300 . ?
C32 C27 1.370(6) . ?
C32 C31 1.425(6) . ?
F39A C46 1.386(12) . ?
C20 H20 0.9300 . ?
C20 C19 1.407(6) . ?
F79 C68 1.315(7) . ?
F57 C54 1.334(7) . ?
C29 H29 0.9300 . ?
C29 C30 1.412(6) . ?
C29 C28 1.376(6) . ?
C16 C17 1.370(6) . ?
C16 C13 1.520(6) . ?
F63 C53 1.319(8) . ?
F42A C45A 1.376(8) . ?
F74 C69 1.236(10) . ?
C7 C8 1.400(6) . ?
C30 C31 1.408(6) . ?
C27 C28 1.425(6) . ?
C27 C14 1.515(6) . ?
F59 C52 1.368(11) . ?
C78 C75 1.553(6) . ?
C17 H17 0.9300 . ?
C17 C18 1.415(6) . ?
C10 C9 1.363(6) . ?
C10 C11 1.421(6) . ?
C10 C14 1.522(6) . ?
C8 C9 1.404(6) . ?
F90 C66 1.355(17) . ?
C28 C13 1.516(6) . ?
C9 H9 0.9300 . ?
C75 C76 1.562(6) . ?
C75 C77 1.539(6) . ?
C11 C13 1.522(6) . ?
F40A C45A 1.329(10) . ?
F37A C46 1.332(10) . ?
C14 H14 0.9800 . ?
F61 C53 1.366(10) . ?
C13 H13 0.9800 . ?
F83A C64A 1.252(19) . ?
C19 C18 1.407(7) . ?
O12A C39 1.374(7) . ?
F41A C45A 1.332(9) . ?
F44 C44 1.389(14) . ?
C34 C33 1.394(7) . ?
C34 C35 1.418(7) . ?
F55 C54 1.340(7) . ?
F58 C52 1.366(10) . ?
F43 C44 1.301(12) . ?
F43 F42 1.742(10) . ?
C79 C81 1.563(7) . ?
C79 C82 1.579(7) . ?
C79 C80 1.516(7) . ?
F76 C70 1.388(10) . ?
C6 C5 1.411(7) . ?
C6 C1 1.411(7) . ?
C33 C38 1.404(7) . ?
C35 H35 0.9300 . ?
C35 C36 1.369(8) . ?
C38 H38 0.9300 . ?
C38 C37 1.361(8) . ?
C26 C25 1.407(7) . ?
C26 C21 1.385(8) . ?
C71 C73 1.559(7) . ?
C71 C74 1.542(7) . ?
C71 C72 1.556(6) . ?
F69 C42 1.391(19) . ?
F86A C65A 1.47(3) . ?
F68 C42 1.35(4) . ?
C43 C46 1.550(8) . ?
C43 C45A 1.579(12) . ?
C43 C44 1.558(11) . ?
C43 C45 1.461(11) . ?
C43 C44A 1.568(14) . ?
F84 C64 1.33(2) . ?
C83 C84 1.570(7) . ?
C83 C86 1.540(8) . ?
C83 C85 1.575(8) . ?
C4 H4 0.9300 . ?
C4 C5 1.388(7) . ?
C4 C3 1.367(8) . ?
C55 C58 1.585(8) . ?
C55 C56 1.543(8) . ?
C55 C57 1.538(7) . ?
C36 H36 0.9300 . ?
C36 C37 1.381(9) . ?
C1 H1 0.9300 . ?
C1 C2 1.372(8) . ?
C25 H25 0.9300 . ?
C25 C24 1.366(9) . ?
C21 C22 1.408(8) . ?
C46 F37 1.368(7) . ?
C46 F39 1.315(8) . ?
F64 C40 1.27(2) . ?
C50 C47 1.546(8) . ?
C37 H37 0.9300 . ?
C59 C61 1.563(8) . ?
C59 C62 1.557(8) . ?
C59 C60 1.539(9) . ?
F89 C66 1.415(17) . ?
C48 C47 1.544(8) . ?
C2 H2 0.9300 . ?
C2 C3 1.394(8) . ?
F72 C41 1.350(14) . ?
C39 C42 1.554(12) . ?
C39 C40 1.538(12) . ?
C39 C41 1.581(13) . ?
C39 C41A 1.577(16) . ?
C39 C40A 1.554(18) . ?
C39 C42A 1.555(16) . ?
C39 O12 1.341(11) . ?
F73 C69 1.569(15) . ?
F66 C40 1.391(15) . ?
C3 H3 0.9300 . ?
C47 C49 1.546(8) . ?
F70 C41 1.277(17) . ?
F60 C52 1.346(9) . ?
F85A C65A 1.62(3) . ?
C51 C54 1.541(8) . ?
C51 C53 1.571(9) . ?
C51 C52 1.527(11) . ?
C51 C90 1.71(3) . ?
C67 C70 1.591(10) . ?
C67 C68 1.555(9) . ?
C67 C69 1.497(9) . ?
C63 C66A 1.557(13) . ?
C63 C64A 1.575(13) . ?
C63 C65 1.563(11) . ?
C63 C65A 1.582(13) . ?
C63 C66 1.569(10) . ?
C63 C64 1.550(11) . ?
F65 C40 1.417(17) . ?
C24 H24 0.9300 . ?
C24 C23 1.396(10) . ?
F88 C66 1.323(15) . ?
C87 H87A 0.9700 . ?
C87 H87B 0.9700 . ?
C87 C88 1.468(10) . ?
F71 C41 1.362(13) . ?
C88 H88A 0.9700 . ?
C88 H88B 0.9700 . ?
C22 H22 0.9300 . ?
C22 C23 1.383(9) . ?
C53 F62 1.291(9) . ?
C23 H23 0.9300 . ?
C44 C45 1.955(17) . ?
C66A F88A 1.23(3) . ?
C66A F90A 1.46(3) . ?
C66A F89A 1.59(3) . ?
C64A F84A 1.34(3) . ?
C64A F82A 1.255(19) . ?
F87A C65A 1.23(2) . ?
C65 F87 1.36(2) . ?
C65 F86 1.34(2) . ?
C65 F85 1.42(2) . ?
F70A C41A 1.358(15) . ?
C41A F72A 1.344(15) . ?
C41A F71A 1.351(16) . ?
F66A C40A 1.36(3) . ?
C40A F64A 1.32(3) . ?
C40A F65A 1.25(3) . ?
C42A F67A 1.53(7) . ?
C42A F68A 1.22(7) . ?
C42A F69A 1.37(5) . ?
F42 C45 1.382(13) . ?
F44A C44A 1.347(11) . ?
F40 C45 1.371(15) . ?
F41 C45 1.216(15) . ?
F43A C44A 1.261(11) . ?
F45A C44A 1.349(12) . ?
C64 F82 1.39(2) . ?
C64 F83 1.285(16) . ?
F117 C90 1.325(18) . ?
F115 C90 1.337(17) . ?
F118 C90 1.343(18) . ?

loop_
_geom_torsion_atom_site_label_1
_geom_torsion_atom_site_label_2
_geom_torsion_atom_site_label_3
_geom_torsion_atom_site_label_4
_geom_torsion
_geom_torsion_site_symmetry_1
_geom_torsion_site_symmetry_2
_geom_torsion_site_symmetry_3
_geom_torsion_site_symmetry_4
_geom_torsion_publ_flag
S5 C34 C33 S6 -1.7(6) . . . . ?
S5 C34 C33 C38 177.9(4) . . . . ?
S5 C34 C35 C36 -179.4(4) . . . . ?
S6 C30 C31 S5 0.5(6) . . . . ?
S6 C30 C31 C32 -177.2(3) . . . . ?
S6 C33 C38 C37 -178.1(4) . . . . ?
S2 C8 C9 C10 -178.8(3) . . . . ?
S1 C7 C8 S2 0.8(7) . . . . ?
S1 C7 C8 C9 179.9(4) . . . . ?
S1 C6 C5 S2 1.7(7) . . . . ?
S1 C6 C5 C4 -178.9(4) . . . . ?
S1 C6 C1 C2 -179.4(5) . . . . ?
S4 C19 C18 S3 -6.6(7) . . . . ?
S4 C19 C18 C17 174.8(4) . . . . ?
S4 C21 C22 C23 179.8(6) . . . . ?
S3 C26 C25 C24 -177.9(5) . . . . ?
S3 C26 C21 S4 -1.6(8) . . . . ?
S3 C26 C21 C22 176.0(5) . . . . ?
Al1 O1 C75 C78 59.6(6) . . . . ?
Al1 O1 C75 C76 -60.4(6) . . . . ?
Al1 O1 C75 C77 179.9(4) . . . . ?
Al1 O2 C79 C81 162.7(5) . . . . ?
Al1 O2 C79 C82 46.0(8) . . . . ?
Al1 O2 C79 C80 -75.8(7) . . . . ?
Al1 O3 C83 C84 -43.0(8) . . . . ?
Al1 O3 C83 C86 78.4(7) . . . . ?
Al1 O3 C83 C85 -160.3(5) . . . . ?
Al1 O4 C71 C73 149.9(5) . . . . ?
Al1 O4 C71 C74 30.7(8) . . . . ?
Al1 O4 C71 C72 -90.5(7) . . . . ?
Al2 O8 C55 C58 64.8(8) . . . . ?
Al2 O8 C55 C56 -55.4(8) . . . . ?
Al2 O8 C55 C57 -177.2(5) . . . . ?
Al2 O5 C67 C70 59.8(9) . . . . ?
Al2 O5 C67 C68 -55.2(10) . . . . ?
Al2 O5 C67 C69 176.0(7) . . . . ?
Al2 O6 C59 C61 62.0(8) . . . . ?
Al2 O6 C59 C62 -56.7(8) . . . . ?
Al2 O6 C59 C60 -177.8(5) . . . . ?
Al2 O7 C63 C66A -176.9(10) . . . . ?
Al2 O7 C63 C64A -48.4(12) . . . . ?
Al2 O7 C63 C65 104.8(10) . . . . ?
Al2 O7 C63 C65A 65.5(12) . . . . ?
Al2 O7 C63 C66 -137.8(8) . . . . ?
Al2 O7 C63 C64 -20.7(12) . . . . ?
Al3 O9 C51 C54 31.9(11) . . . . ?
Al3 O9 C51 C53 -87.4(9) . . . . ?
Al3 O9 C51 C52 158.8(7) . . . . ?
Al3 O9 C51 C90 143.0(10) . . . . ?
Al3 O10 C47 C50 45.0(12) . . . . ?
Al3 O10 C47 C48 -77.3(11) . . . . ?
Al3 O10 C47 C49 164.3(8) . . . . ?
Al3 O11 C43 C46 -64.2(12) . . . . ?
Al3 O11 C43 C45A 56.2(12) . . . . ?
Al3 O11 C43 C44 170.4(10) . . . . ?
Al3 O11 C43 C45 70.8(14) . . . . ?
Al3 O11 C43 C44A -170.3(10) . . . . ?
Al3 O12A C39 C42 -64.7(19) . . . . ?
Al3 O12A C39 C40 -179.0(10) . . . . ?
Al3 O12A C39 C41 53.2(12) . . . . ?
Cl1 C87 C88 Cl2 -65.5(7) . . . . ?
F4 C78 C75 O1 -44.7(5) . . . . ?
F4 C78 C75 C76 76.9(4) . . . . ?
F4 C78 C75 C77 -163.9(4) . . . . ?
F6 C78 C75 O1 73.7(4) . . . . ?
F6 C78 C75 C76 -164.7(3) . . . . ?
F6 C78 C75 C77 -45.5(5) . . . . ?
O1 Al1 O2 C79 -36.6(6) . . . . ?
O1 Al1 O3 C83 -161.4(6) . . . . ?
O1 Al1 O4 C71 -81.7(6) . . . . ?
O1 C75 C76 F1 80.1(4) . . . . ?
O1 C75 C76 F3 -39.4(5) . . . . ?
O1 C75 C76 F2 -159.6(4) . . . . ?
O1 C75 C77 F8 -165.4(3) . . . . ?
O1 C75 C77 F7 -45.7(5) . . . . ?
O1 C75 C77 F9 74.2(4) . . . . ?
F5 C78 C75 O1 -165.6(4) . . . . ?
F5 C78 C75 C76 -44.0(5) . . . . ?
F5 C78 C75 C77 75.2(5) . . . . ?
O2 Al1 O1 C75 153.8(5) . . . . ?
O2 Al1 O3 C83 80.9(6) . . . . ?
O2 Al1 O4 C71 35.3(6) . . . . ?
O2 C79 C81 F21 -75.0(5) . . . . ?
O2 C79 C81 F19 45.2(5) . . . . ?
O2 C79 C81 F20 163.3(4) . . . . ?
O2 C79 C82 F24 39.3(5) . . . . ?
O2 C79 C82 F23 -81.2(5) . . . . ?
O2 C79 C82 F22 158.2(4) . . . . ?
O2 C79 C80 F26 46.5(7) . . . . ?
O2 C79 C80 F27 -73.6(5) . . . . ?
O2 C79 C80 F25 165.6(5) . . . . ?
O3 Al1 O1 C75 31.5(5) . . . . ?
O3 Al1 O2 C79 81.5(6) . . . . ?
O3 Al1 O4 C71 160.3(6) . . . . ?
O3 C83 C84 F28 46.4(6) . . . . ?
O3 C83 C84 F30 166.7(5) . . . . ?
O3 C83 C84 F29 -72.1(6) . . . . ?
O3 C83 C86 F31 -79.3(5) . . . . ?
O3 C83 C86 F32 40.3(6) . . . . ?
O3 C83 C86 F33 160.4(4) . . . . ?
O3 C83 C85 F34 -77.6(6) . . . . ?
O3 C83 C85 F35 163.7(5) . . . . ?
O3 C83 C85 F36 40.7(6) . . . . ?
O8 Al2 O5 C67 35.7(8) . . . . ?
O8 Al2 O6 C59 165.9(6) . . . . ?
O8 Al2 O7 C63 77.9(7) . . . . ?
O8 C55 C58 F101 37.9(6) . . . . ?
O8 C55 C58 F102 159.1(4) . . . . ?
O8 C55 C58 F100 -81.1(6) . . . . ?
O8 C55 C56 F103 43.7(7) . . . . ?
O8 C55 C56 F105 163.2(5) . . . . ?
O8 C55 C56 F104 -73.5(6) . . . . ?
O8 C55 C57 F108 -75.6(6) . . . . ?
O8 C55 C57 F106 163.4(5) . . . . ?
O8 C55 C57 F107 42.1(7) . . . . ?
F50 C50 C47 O10 -76.4(6) . . . . ?
F50 C50 C47 C48 46.9(6) . . . . ?
F50 C50 C47 C49 166.2(4) . . . . ?
O4 Al1 O1 C75 -87.8(5) . . . . ?
O4 Al1 O2 C79 -156.2(6) . . . . ?
O4 Al1 O3 C83 -41.2(7) . . . . ?
O4 C71 C73 F15 -75.8(5) . . . . ?
O4 C71 C73 F14 42.4(5) . . . . ?
O4 C71 C73 F13 162.9(4) . . . . ?
O4 C71 C74 F10 42.0(5) . . . . ?
O4 C71 C74 F12 -76.6(5) . . . . ?
O4 C71 C74 F11 162.3(4) . . . . ?
O4 C71 C72 F18 46.1(6) . . . . ?
O4 C71 C72 F16 167.3(4) . . . . ?
O4 C71 C72 F17 -73.1(5) . . . . ?
O5 Al2 O8 C55 -162.9(6) . . . . ?
O5 Al2 O6 C59 -76.6(7) . . . . ?
O5 Al2 O7 C63 -41.3(7) . . . . ?
O5 C67 C70 F78 -39.7(8) . . . . ?
O5 C67 C70 F77 -164.6(6) . . . . ?
O5 C67 C70 F76 79.7(6) . . . . ?
O5 C67 C68 F80 76.3(7) . . . . ?
O5 C67 C68 F81 -40.6(7) . . . . ?
O5 C67 C68 F79 -160.1(6) . . . . ?
O5 C67 C69 F75 -170.2(8) . . . . ?
O5 C67 C69 F74 -27.5(13) . . . . ?
O5 C67 C69 F73 82.6(6) . . . . ?
O6 Al2 O8 C55 -41.1(7) . . . . ?
O6 Al2 O5 C67 -81.1(8) . . . . ?
O6 Al2 O7 C63 -164.5(7) . . . . ?
O6 C59 C61 F99 -43.6(6) . . . . ?
O6 C59 C61 F97 -164.0(5) . . . . ?
O6 C59 C61 F98 75.1(6) . . . . ?
O6 C59 C62 F92 74.7(6) . . . . ?
O6 C59 C62 F93 -165.3(5) . . . . ?
O6 C59 C62 F91 -45.3(6) . . . . ?
O6 C59 C60 F95 -43.1(7) . . . . ?
O6 C59 C60 F94 77.4(6) . . . . ?
O6 C59 C60 F96 -163.5(5) . . . . ?
F49 C50 C47 O10 43.2(7) . . . . ?
F49 C50 C47 C48 166.5(5) . . . . ?
F49 C50 C47 C49 -74.2(6) . . . . ?
O7 Al2 O8 C55 77.5(7) . . . . ?
O7 Al2 O5 C67 159.5(7) . . . . ?
O7 Al2 O6 C59 42.9(7) . . . . ?
O7 C63 C66A F88A -68.1(18) . . . . ?
O7 C63 C66A F90A 57.2(16) . . . . ?
O7 C63 C66A F89A 141.3(11) . . . . ?
O7 C63 C64A F83A 172.0(19) . . . . ?
O7 C63 C64A F84A 48.0(16) . . . . ?
O7 C63 C64A F82A -76.3(17) . . . . ?
O7 C63 C65 F87 74.0(11) . . . . ?
O7 C63 C65 F86 -49.6(15) . . . . ?
O7 C63 C65 F85 -150.7(10) . . . . ?
O7 C63 C65A F86A 50.6(18) . . . . ?
O7 C63 C65A F85A 147.9(13) . . . . ?
O7 C63 C65A F87A -74.8(17) . . . . ?
O7 C63 C66 F90 -43.7(11) . . . . ?
O7 C63 C66 F89 -152.5(9) . . . . ?
O7 C63 C66 F88 74.1(10) . . . . ?
O7 C63 C64 F84 -39.2(16) . . . . ?
O7 C63 C64 F82 79.9(11) . . . . ?
O7 C63 C64 F83 -170.8(11) . . . . ?
F51 C50 C47 O10 164.4(5) . . . . ?
F51 C50 C47 C48 -72.3(6) . . . . ?
F51 C50 C47 C49 47.1(6) . . . . ?
F53 C48 C47 O10 165.1(5) . . . . ?
F53 C48 C47 C50 42.4(7) . . . . ?
F53 C48 C47 C49 -77.7(6) . . . . ?
F54 C48 C47 O10 -73.7(7) . . . . ?
F54 C48 C47 C50 163.6(5) . . . . ?
F54 C48 C47 C49 43.5(7) . . . . ?
F52 C48 C47 O10 46.4(7) . . . . ?
F52 C48 C47 C50 -76.3(6) . . . . ?
F52 C48 C47 C49 163.6(5) . . . . ?
O9 Al3 O10 C47 -26.9(11) . . . . ?
O9 Al3 O11 C43 -89.9(10) . . . . ?
O9 Al3 O12A C39 -161.2(9) . . . . ?
O9 Al3 O12 C39 80(2) . . . . ?
O9 C51 C54 F56 -40.5(7) . . . . ?
O9 C51 C54 F57 -162.7(6) . . . . ?
O9 C51 C54 F55 78.4(7) . . . . ?
O9 C51 C53 F63 -42.5(8) . . . . ?
O9 C51 C53 F61 76.5(7) . . . . ?
O9 C51 C53 F62 -162.7(6) . . . . ?
O9 C51 C52 F59 69.5(8) . . . . ?
O9 C51 C52 F58 -49.6(8) . . . . ?
O9 C51 C52 F60 -169.8(6) . . . . ?
O9 C51 C90 F117 -33.6(14) . . . . ?
O9 C51 C90 F115 -154.0(13) . . . . ?
O9 C51 C90 F118 83.0(15) . . . . ?
O10 Al3 O9 C51 164.8(8) . . . . ?
O10 Al3 O11 C43 30.5(11) . . . . ?
O10 Al3 O12A C39 81.2(10) . . . . ?
O10 Al3 O12 C39 -58(2) . . . . ?
O10 C47 C49 F48 43.8(6) . . . . ?
O10 C47 C49 F47 163.2(5) . . . . ?
O10 C47 C49 F46 -75.8(6) . . . . ?
O11 Al3 O9 C51 -73.9(9) . . . . ?
O11 Al3 O10 C47 -148.3(10) . . . . ?
O11 Al3 O12A C39 -41.2(10) . . . . ?
O11 Al3 O12 C39 -169(2) . . . . ?
O11 C43 C46 F38 79.7(6) . . . . ?
O11 C43 C46 F39A -17.7(9) . . . . ?
O11 C43 C46 F37A -133.1(9) . . . . ?
O11 C43 C46 F37 -170.2(6) . . . . ?
O11 C43 C46 F39 -49.0(7) . . . . ?
O11 C43 C45A F42A -164.9(6) . . . . ?
O11 C43 C45A F40A 74.9(7) . . . . ?
O11 C43 C45A F41A -45.8(7) . . . . ?
O11 C43 C44 F45 -42.0(11) . . . . ?
O11 C43 C44 F44 77.3(8) . . . . ?
O11 C43 C44 F43 -161.5(8) . . . . ?
O11 C43 C44 C45 -134.7(7) . . . . ?
O11 C43 C45 C44 112.9(9) . . . . ?
O11 C43 C45 F42 -177.8(7) . . . . ?
O11 C43 C45 F40 58.0(13) . . . . ?
O11 C43 C45 F41 -57.1(15) . . . . ?
O11 C43 C44A F44A 66.6(8) . . . . ?
O11 C43 C44A F43A -179.9(9) . . . . ?
O11 C43 C44A F45A -69.7(8) . . . . ?
C15 C20 C19 S4 -177.6(4) . . . . ?
C15 C20 C19 C18 2.5(7) . . . . ?
C15 C16 C17 C18 2.0(7) . . . . ?
C15 C16 C13 C28 58.9(4) . . . . ?
C15 C16 C13 C11 -52.5(5) . . . . ?
C12 C7 C8 S2 -179.7(4) . . . . ?
C12 C7 C8 C9 -0.6(7) . . . . ?
C12 C11 C13 C16 -126.8(5) . . . . ?
C12 C11 C13 C28 124.0(5) . . . . ?
C32 C27 C28 C29 2.8(6) . . . . ?
C32 C27 C28 C13 179.9(4) . . . . ?
C32 C27 C14 C15 -123.4(4) . . . . ?
C32 C27 C14 C10 124.8(4) . . . . ?
C20 C15 C16 C17 -4.9(7) . . . . ?
C20 C15 C16 C13 178.7(4) . . . . ?
C20 C15 C14 C27 124.0(5) . . . . ?
C20 C15 C14 C10 -124.9(5) . . . . ?
C20 C19 C18 S3 173.3(4) . . . . ?
C20 C19 C18 C17 -5.3(7) . . . . ?
C29 C30 C31 S5 179.7(3) . . . . ?
C29 C30 C31 C32 2.0(6) . . . . ?
C29 C28 C13 C16 119.4(4) . . . . ?
C29 C28 C13 C11 -129.1(4) . . . . ?
C16 C15 C20 C19 2.6(7) . . . . ?
C16 C15 C14 C27 -53.9(5) . . . . ?
C16 C15 C14 C10 57.3(5) . . . . ?
C16 C17 C18 S3 -175.7(3) . . . . ?
C16 C17 C18 C19 3.1(7) . . . . ?
C7 S1 C6 C5 -8.4(5) . . . . ?
C7 S1 C6 C1 171.5(4) . . . . ?
C7 C12 C11 C10 3.8(6) . . . . ?
C7 C12 C11 C13 -174.2(4) . . . . ?
C7 C8 C9 C10 1.9(7) . . . . ?
C30 S6 C33 C34 -2.4(5) . . . . ?
C30 S6 C33 C38 178.0(4) . . . . ?
C30 C29 C28 C27 1.8(6) . . . . ?
C30 C29 C28 C13 -174.9(4) . . . . ?
C27 C32 C31 S5 -175.4(3) . . . . ?
C27 C32 C31 C30 2.5(6) . . . . ?
C27 C28 C13 C16 -57.5(4) . . . . ?
C27 C28 C13 C11 53.9(4) . . . . ?
C78 C75 C76 F1 -41.4(5) . . . . ?
C78 C75 C76 F3 -161.0(4) . . . . ?
C78 C75 C76 F2 78.9(5) . . . . ?
C78 C75 C77 F8 -44.5(5) . . . . ?
C78 C75 C77 F7 75.2(5) . . . . ?
C78 C75 C77 F9 -164.9(4) . . . . ?
C17 C16 C13 C28 -117.3(5) . . . . ?
C17 C16 C13 C11 131.2(4) . . . . ?
C10 C11 C13 C16 55.1(5) . . . . ?
C10 C11 C13 C28 -54.0(5) . . . . ?
C8 S2 C5 C6 6.4(5) . . . . ?
C8 S2 C5 C4 -173.0(4) . . . . ?
C28 C29 C30 S6 175.1(3) . . . . ?
C28 C29 C30 C31 -4.1(6) . . . . ?
C28 C27 C14 C15 54.9(4) . . . . ?
C28 C27 C14 C10 -56.8(4) . . . . ?
C9 C10 C11 C12 -2.4(6) . . . . ?
C9 C10 C11 C13 175.7(4) . . . . ?
C9 C10 C14 C15 128.5(5) . . . . ?
C9 C10 C14 C27 -120.4(5) . . . . ?
C11 C12 C7 S1 177.3(3) . . . . ?
C11 C12 C7 C8 -2.3(7) . . . . ?
C11 C10 C9 C8 -0.5(6) . . . . ?
C11 C10 C14 C15 -54.4(5) . . . . ?
C11 C10 C14 C27 56.7(5) . . . . ?
C31 S5 C34 C33 4.9(5) . . . . ?
C31 S5 C34 C35 -174.6(3) . . . . ?
C31 C32 C27 C28 -4.9(6) . . . . ?
C31 C32 C27 C14 173.3(4) . . . . ?
C14 C15 C20 C19 -175.1(4) . . . . ?
C14 C15 C16 C17 173.1(4) . . . . ?
C14 C15 C16 C13 -3.3(5) . . . . ?
C14 C27 C28 C29 -175.7(4) . . . . ?
C14 C27 C28 C13 1.5(5) . . . . ?
C14 C10 C9 C8 176.4(4) . . . . ?
C14 C10 C11 C12 -179.7(4) . . . . ?
C14 C10 C11 C13 -1.5(5) . . . . ?
C13 C16 C17 C18 178.0(4) . . . . ?
C19 S4 C21 C26 -0.9(6) . . . . ?
C19 S4 C21 C22 -178.7(5) . . . . ?
O12A Al3 O9 C51 46.7(9) . . . . ?
O12A Al3 O10 C47 88.9(11) . . . . ?
O12A Al3 O11 C43 152.6(10) . . . . ?
O12A C39 C42 F67 -72(3) . . . . ?
O12A C39 C42 F69 161(2) . . . . ?
O12A C39 C42 F68 50.5(18) . . . . ?
O12A C39 C40 F64 42.2(12) . . . . ?
O12A C39 C40 F66 164.5(10) . . . . ?
O12A C39 C40 F65 -83.3(11) . . . . ?
O12A C39 C41 F72 43.0(11) . . . . ?
O12A C39 C41 F70 -80.0(9) . . . . ?
O12A C39 C41 F71 154.4(10) . . . . ?
C76 C75 C77 F8 74.0(4) . . . . ?
C76 C75 C77 F7 -166.3(4) . . . . ?
C76 C75 C77 F9 -46.4(5) . . . . ?
C34 S5 C31 C32 173.5(3) . . . . ?
C34 S5 C31 C30 -4.3(4) . . . . ?
C34 C33 C38 C37 2.3(7) . . . . ?
C34 C35 C36 C37 1.0(8) . . . . ?
F43 F42 C45 C43 -70.2(9) . . . . ?
F43 F42 C45 C44 -22.8(5) . . . . ?
F43 F42 C45 F40 52.1(9) . . . . ?
F43 F42 C45 F41 164.0(10) . . . . ?
C18 S3 C26 C25 179.9(4) . . . . ?
C18 S3 C26 C21 0.7(6) . . . . ?
C6 S1 C7 C12 -172.4(3) . . . . ?
C6 S1 C7 C8 7.2(5) . . . . ?
C6 C1 C2 C3 -1.7(10) . . . . ?
C33 S6 C30 C29 -176.2(3) . . . . ?
C33 S6 C30 C31 3.0(4) . . . . ?
C33 C34 C35 C36 1.0(7) . . . . ?
C33 C38 C37 C36 -0.3(8) . . . . ?
C35 C34 C33 S6 177.8(4) . . . . ?
C35 C34 C33 C38 -2.6(7) . . . . ?
C35 C36 C37 C38 -1.4(8) . . . . ?
C26 S3 C18 C17 -177.9(3) . . . . ?
C26 S3 C18 C19 3.4(5) . . . . ?
C26 C25 C24 C23 1.6(11) . . . . ?
C26 C21 C22 C23 1.9(11) . . . . ?
C81 C79 C82 F24 -78.0(5) . . . . ?
C81 C79 C82 F23 161.5(4) . . . . ?
C81 C79 C82 F22 41.0(6) . . . . ?
C81 C79 C80 F26 166.2(5) . . . . ?
C81 C79 C80 F27 46.1(6) . . . . ?
C81 C79 C80 F25 -74.7(6) . . . . ?
C73 C71 C74 F10 -77.1(5) . . . . ?
C73 C71 C74 F12 164.4(4) . . . . ?
C73 C71 C74 F11 43.3(5) . . . . ?
C73 C71 C72 F18 164.7(5) . . . . ?
C73 C71 C72 F16 -74.1(6) . . . . ?
C73 C71 C72 F17 45.5(6) . . . . ?
C74 C71 C73 F15 45.7(5) . . . . ?
C74 C71 C73 F14 163.9(4) . . . . ?
C74 C71 C73 F13 -75.5(5) . . . . ?
C74 C71 C72 F18 -76.8(6) . . . . ?
C74 C71 C72 F16 44.3(6) . . . . ?
C74 C71 C72 F17 163.9(4) . . . . ?
C84 C83 C86 F31 42.3(6) . . . . ?
C84 C83 C86 F32 161.9(5) . . . . ?
C84 C83 C86 F33 -78.0(6) . . . . ?
C84 C83 C85 F34 163.8(5) . . . . ?
C84 C83 C85 F35 45.1(7) . . . . ?
C84 C83 C85 F36 -77.9(6) . . . . ?
C5 S2 C8 C7 -7.6(5) . . . . ?
C5 S2 C8 C9 173.2(3) . . . . ?
C5 C6 C1 C2 0.6(9) . . . . ?
C5 C4 C3 C2 0.9(10) . . . . ?
C1 C6 C5 S2 -178.2(4) . . . . ?
C1 C6 C5 C4 1.2(8) . . . . ?
C1 C2 C3 C4 0.9(10) . . . . ?
C25 C26 C21 S4 179.3(5) . . . . ?
C25 C26 C21 C22 -3.1(9) . . . . ?
C25 C24 C23 C22 -2.7(13) . . . . ?
C21 S4 C19 C20 -175.0(4) . . . . ?
C21 S4 C19 C18 4.9(5) . . . . ?
C21 C26 C25 C24 1.3(9) . . . . ?
C21 C22 C23 C24 1.0(13) . . . . ?
C77 C75 C76 F1 -161.0(4) . . . . ?
C77 C75 C76 F3 79.5(4) . . . . ?
C77 C75 C76 F2 -40.7(5) . . . . ?
C72 C71 C73 F15 164.7(4) . . . . ?
C72 C71 C73 F14 -77.2(5) . . . . ?
C72 C71 C73 F13 43.4(6) . . . . ?
C72 C71 C74 F10 163.5(4) . . . . ?
C72 C71 C74 F12 44.9(5) . . . . ?
C72 C71 C74 F11 -76.2(5) . . . . ?
C46 C43 C45A F42A -45.6(7) . . . . ?
C46 C43 C45A F40A -165.9(6) . . . . ?
C46 C43 C45A F41A 73.5(7) . . . . ?
C46 C43 C44 F45 -166.8(8) . . . . ?
C46 C43 C44 F44 -47.5(8) . . . . ?
C46 C43 C44 F43 73.7(10) . . . . ?
C46 C43 C44 C45 100.5(6) . . . . ?
C46 C43 C45 C44 -110.0(6) . . . . ?
C46 C43 C45 F42 -40.7(11) . . . . ?
C46 C43 C45 F40 -164.9(8) . . . . ?
C46 C43 C45 F41 79.9(11) . . . . ?
C46 C43 C44A F44A -44.1(9) . . . . ?
C46 C43 C44A F43A 69.4(10) . . . . ?
C46 C43 C44A F45A 179.5(7) . . . . ?
C50 C47 C49 F48 163.5(4) . . . . ?
C50 C47 C49 F47 -77.1(6) . . . . ?
C50 C47 C49 F46 43.9(6) . . . . ?
C86 C83 C84 F28 -76.2(6) . . . . ?
C86 C83 C84 F30 44.2(6) . . . . ?
C86 C83 C84 F29 165.3(4) . . . . ?
C86 C83 C85 F34 44.4(6) . . . . ?
C86 C83 C85 F35 -74.3(6) . . . . ?
C86 C83 C85 F36 162.7(5) . . . . ?
C48 C47 C49 F48 -76.5(6) . . . . ?
C48 C47 C49 F47 42.9(6) . . . . ?
C48 C47 C49 F46 163.9(5) . . . . ?
C3 C4 C5 S2 177.5(5) . . . . ?
C3 C4 C5 C6 -2.0(9) . . . . ?
C82 C79 C81 F21 44.5(5) . . . . ?
C82 C79 C81 F19 164.7(4) . . . . ?
C82 C79 C81 F20 -77.2(5) . . . . ?
C82 C79 C80 F26 -76.4(6) . . . . ?
C82 C79 C80 F27 163.5(4) . . . . ?
C82 C79 C80 F25 42.7(6) . . . . ?
C85 C83 C84 F28 163.8(5) . . . . ?
C85 C83 C84 F30 -75.8(6) . . . . ?
C85 C83 C84 F29 45.3(6) . . . . ?
C85 C83 C86 F31 160.7(4) . . . . ?
C85 C83 C86 F32 -79.6(6) . . . . ?
C85 C83 C86 F33 40.4(6) . . . . ?
C58 C55 C56 F103 -77.6(6) . . . . ?
C58 C55 C56 F105 42.0(7) . . . . ?
C58 C55 C56 F104 165.2(5) . . . . ?
C58 C55 C57 F108 44.1(6) . . . . ?
C58 C55 C57 F106 -76.9(6) . . . . ?
C58 C55 C57 F107 161.8(5) . . . . ?
C61 C59 C62 F92 -45.6(6) . . . . ?
C61 C59 C62 F93 74.4(6) . . . . ?
C61 C59 C62 F91 -165.6(5) . . . . ?
C61 C59 C60 F95 77.6(6) . . . . ?
C61 C59 C60 F94 -161.9(5) . . . . ?
C61 C59 C60 F96 -42.9(7) . . . . ?
C56 C55 C58 F101 160.0(5) . . . . ?
C56 C55 C58 F102 -78.9(6) . . . . ?
C56 C55 C58 F100 41.0(6) . . . . ?
C56 C55 C57 F108 161.6(5) . . . . ?
C56 C55 C57 F106 40.6(7) . . . . ?
C56 C55 C57 F107 -80.6(6) . . . . ?
C62 C59 C61 F99 77.3(6) . . . . ?
C62 C59 C61 F97 -43.1(7) . . . . ?
C62 C59 C61 F98 -164.0(5) . . . . ?
C62 C59 C60 F95 -165.1(5) . . . . ?
C62 C59 C60 F94 -44.6(6) . . . . ?
C62 C59 C60 F96 74.5(7) . . . . ?
C80 C79 C81 F21 163.3(4) . . . . ?
C80 C79 C81 F19 -76.4(5) . . . . ?
C80 C79 C81 F20 41.7(6) . . . . ?
C80 C79 C82 F24 162.1(4) . . . . ?
C80 C79 C82 F23 41.6(5) . . . . ?
C80 C79 C82 F22 -78.9(6) . . . . ?
C54 C51 C53 F63 -164.6(6) . . . . ?
C54 C51 C53 F61 -45.5(7) . . . . ?
C54 C51 C53 F62 75.2(8) . . . . ?
C54 C51 C52 F59 -162.5(6) . . . . ?
C54 C51 C52 F58 78.3(8) . . . . ?
C54 C51 C52 F60 -41.8(8) . . . . ?
C54 C51 C90 F117 80.9(14) . . . . ?
C54 C51 C90 F115 -39.4(15) . . . . ?
C54 C51 C90 F118 -162.4(14) . . . . ?
C60 C59 C61 F99 -163.9(5) . . . . ?
C60 C59 C61 F97 75.6(7) . . . . ?
C60 C59 C61 F98 -45.3(6) . . . . ?
C60 C59 C62 F92 -164.2(5) . . . . ?
C60 C59 C62 F93 -44.2(7) . . . . ?
C60 C59 C62 F91 75.8(6) . . . . ?
C57 C55 C58 F101 -81.4(5) . . . . ?
C57 C55 C58 F102 39.8(6) . . . . ?
C57 C55 C58 F100 159.6(5) . . . . ?
C57 C55 C56 F103 165.3(5) . . . . ?
C57 C55 C56 F105 -75.1(7) . . . . ?
C57 C55 C56 F104 48.2(7) . . . . ?
C53 C51 C54 F56 78.7(7) . . . . ?
C53 C51 C54 F57 -43.5(7) . . . . ?
C53 C51 C54 F55 -162.4(6) . . . . ?
C53 C51 C52 F59 -47.3(8) . . . . ?
C53 C51 C52 F58 -166.4(7) . . . . ?
C53 C51 C52 F60 73.4(8) . . . . ?
C53 C51 C90 F117 -147.8(13) . . . . ?
C53 C51 C90 F115 91.9(15) . . . . ?
C53 C51 C90 F118 -31.1(17) . . . . ?
C42 C39 C40 F64 -72.2(13) . . . . ?
C42 C39 C40 F66 50.1(15) . . . . ?
C42 C39 C40 F65 162.3(11) . . . . ?
C42 C39 C41 F72 160.1(15) . . . . ?
C42 C39 C41 F70 37.1(16) . . . . ?
C42 C39 C41 F71 -88.4(17) . . . . ?
C45A C43 C46 F38 -35.7(6) . . . . ?
C45A C43 C46 F39A -133.1(8) . . . . ?
C45A C43 C46 F37A 111.5(9) . . . . ?
C45A C43 C44A F44A 174.3(7) . . . . ?
C45A C43 C44A F43A -72.2(11) . . . . ?
C45A C43 C44A F45A 38.0(11) . . . . ?
C44 F43 F42 C45 36.8(9) . . . . ?
C44 C43 C46 F38 -154.1(6) . . . . ?
C44 C43 C46 F37 -44.1(8) . . . . ?
C44 C43 C46 F39 77.1(8) . . . . ?
C44 C43 C45 F42 69.3(10) . . . . ?
C44 C43 C45 F40 -54.9(9) . . . . ?
C44 C43 C45 F41 -170.1(11) . . . . ?
C70 C67 C68 F80 -42.4(6) . . . . ?
C70 C67 C68 F81 -159.4(5) . . . . ?
C70 C67 C68 F79 81.1(8) . . . . ?
C70 C67 C69 F75 -51.3(11) . . . . ?
C70 C67 C69 F74 91.4(11) . . . . ?
C70 C67 C69 F73 -158.5(5) . . . . ?
C68 C67 C70 F78 80.1(7) . . . . ?
C68 C67 C70 F77 -44.9(7) . . . . ?
C68 C67 C70 F76 -160.6(5) . . . . ?
C68 C67 C69 F75 62.8(13) . . . . ?
C68 C67 C69 F74 -154.5(10) . . . . ?
C68 C67 C69 F73 -44.5(7) . . . . ?
C69 C67 C70 F78 -158.6(7) . . . . ?
C69 C67 C70 F77 76.5(8) . . . . ?
C69 C67 C70 F76 -39.3(7) . . . . ?
C69 C67 C68 F80 -157.4(6) . . . . ?
C69 C67 C68 F81 85.7(7) . . . . ?
C69 C67 C68 F79 -33.8(10) . . . . ?
C40 C39 C42 F67 42(3) . . . . ?
C40 C39 C42 F69 -85(3) . . . . ?
C40 C39 C42 F68 164.0(15) . . . . ?
C40 C39 C41 F72 -78.1(11) . . . . ?
C40 C39 C41 F70 158.8(9) . . . . ?
C40 C39 C41 F71 33.3(14) . . . . ?
C52 C51 C54 F56 -169.4(6) . . . . ?
C52 C51 C54 F57 68.4(7) . . . . ?
C52 C51 C54 F55 -50.5(7) . . . . ?
C52 C51 C53 F63 78.6(8) . . . . ?
C52 C51 C53 F61 -162.3(6) . . . . ?
C52 C51 C53 F62 -41.6(8) . . . . ?
C41 C39 C42 F67 170(2) . . . . ?
C41 C39 C42 F69 43(3) . . . . ?
C41 C39 C42 F68 -68.2(14) . . . . ?
C41 C39 C40 F64 165.3(9) . . . . ?
C41 C39 C40 F66 -72.4(12) . . . . ?
C41 C39 C40 F65 39.8(13) . . . . ?
C66A C63 C64A F83A -64(2) . . . . ?
C66A C63 C64A F84A 172.2(15) . . . . ?
C66A C63 C64A F82A 47.9(19) . . . . ?
C66A C63 C65A F86A -67.1(19) . . . . ?
C66A C63 C65A F85A 30.2(18) . . . . ?
C66A C63 C65A F87A 167.5(16) . . . . ?
C64A C63 C66A F88A 166.6(15) . . . . ?
C64A C63 C66A F90A -68.0(17) . . . . ?
C64A C63 C66A F89A 16.0(17) . . . . ?
C64A C63 C65A F86A 168.6(17) . . . . ?
C64A C63 C65A F85A -94.2(17) . . . . ?
C64A C63 C65A F87A 43(2) . . . . ?
C65 C63 C66 F90 74.2(12) . . . . ?
C65 C63 C66 F89 -34.6(13) . . . . ?
C65 C63 C66 F88 -167.9(10) . . . . ?
C65 C63 C64 F84 -163.0(14) . . . . ?
C65 C63 C64 F82 -43.8(13) . . . . ?
C65 C63 C64 F83 65.4(16) . . . . ?
C41A C39 C40A F66A -77(2) . . . . ?
C41A C39 C40A F64A 39(2) . . . . ?
C41A C39 C40A F65A 162.5(17) . . . . ?
C41A C39 C42A F67A 149(2) . . . . ?
C41A C39 C42A F68A -76(3) . . . . ?
C41A C39 C42A F69A 47(5) . . . . ?
C41A C39 O12 Al3 -160.6(19) . . . . ?
C40A C39 C41A F70A 45.2(19) . . . . ?
C40A C39 C41A F72A -74.0(18) . . . . ?
C40A C39 C41A F71A 159.4(16) . . . . ?
C40A C39 C42A F67A 30(4) . . . . ?
C40A C39 C42A F68A 165(3) . . . . ?
C40A C39 C42A F69A -72(4) . . . . ?
C40A C39 O12 Al3 -46(2) . . . . ?
C42A C39 C41A F70A -78(3) . . . . ?
C42A C39 C41A F72A 163(3) . . . . ?
C42A C39 C41A F71A 37(3) . . . . ?
C42A C39 C40A F66A 42(3) . . . . ?
C42A C39 C40A F64A 158(3) . . . . ?
C42A C39 C40A F65A -79(3) . . . . ?
C42A C39 O12 Al3 85(3) . . . . ?
F42 F43 C44 F45 -129.5(8) . . . . ?
F42 F43 C44 F44 114.7(8) . . . . ?
F42 F43 C44 C43 -5.4(11) . . . . ?
F42 F43 C44 C45 -25.8(6) . . . . ?
C45 C43 C46 F38 -69.2(7) . . . . ?
C45 C43 C46 F37 40.9(8) . . . . ?
C45 C43 C46 F39 162.1(7) . . . . ?
C45 C43 C44 F45 92.7(10) . . . . ?
C45 C43 C44 F44 -148.0(9) . . . . ?
C45 C43 C44 F43 -26.8(10) . . . . ?
C44A C43 C46 F38 174.0(5) . . . . ?
C44A C43 C46 F39A 76.6(9) . . . . ?
C44A C43 C46 F37A -38.8(10) . . . . ?
C44A C43 C45A F42A 94.1(9) . . . . ?
C44A C43 C45A F40A -26.2(10) . . . . ?
C44A C43 C45A F41A -146.8(7) . . . . ?
O12 Al3 O9 C51 24.3(11) . . . . ?
O12 Al3 O10 C47 117.3(12) . . . . ?
O12 Al3 O11 C43 145.8(12) . . . . ?
O12 C39 C41A F70A 163.7(15) . . . . ?
O12 C39 C41A F72A 44.4(16) . . . . ?
O12 C39 C41A F71A -82.1(15) . . . . ?
O12 C39 C40A F66A 172.1(16) . . . . ?
O12 C39 C40A F64A -72(2) . . . . ?
O12 C39 C40A F65A 52(2) . . . . ?
O12 C39 C42A F67A -100(3) . . . . ?
O12 C39 C42A F68A 35(4) . . . . ?
O12 C39 C42A F69A 158(3) . . . . ?
C65A C63 C66A F88A 50(2) . . . . ?
C65A C63 C66A F90A 175.1(14) . . . . ?
C65A C63 C66A F89A -100.9(15) . . . . ?
C65A C63 C64A F83A 55(2) . . . . ?
C65A C63 C64A F84A -68.6(17) . . . . ?
C65A C63 C64A F82A 167.1(16) . . . . ?
C66 C63 C65 F87 -43.0(13) . . . . ?
C66 C63 C65 F86 -166.6(13) . . . . ?
C66 C63 C65 F85 92.3(13) . . . . ?
C66 C63 C64 F84 78.6(15) . . . . ?
C66 C63 C64 F82 -162.2(10) . . . . ?
C66 C63 C64 F83 -53.0(16) . . . . ?
C64 C63 C65 F87 -160.2(11) . . . . ?
C64 C63 C65 F86 76.2(15) . . . . ?
C64 C63 C65 F85 -24.9(14) . . . . ?
C64 C63 C66 F90 -164.9(11) . . . . ?
C64 C63 C66 F89 86.3(12) . . . . ?
C64 C63 C66 F88 -47.1(12) . . . . ?
C90 C51 C54 F56 -140.8(7) . . . . ?
C90 C51 C54 F57 97.0(8) . . . . ?
C90 C51 C54 F55 -21.9(8) . . . . ?
C90 C51 C53 F63 64.0(11) . . . . ?
C90 C51 C53 F61 -176.9(8) . . . . ?
C90 C51 C53 F62 -56.2(11) . . . . ?
